data_7215466
loop_
_publ_author_name
'Asthana, Deepak'
'Keshri, Sudhir K.'
'Hundal, Geeta'
'Sharma, Gyaneswar'
'Mukhopadhyay, Pritam'

_publ_section_title
;
 Self-assembly patterns of steroid-based all-organic ferroelectrics:
 valuable insights from the single-crystals derived from an organogel and
 solution
;
_journal_issue 22
_journal_name_full CrystEngComm
_journal_page_first 4861
_journal_paper_doi 10.1039/c4ce00013g
_journal_volume 16
_journal_year 2014
_chemical_absolute_configuration rm
_chemical_compound_source 'synthesis as described'
_chemical_formula_moiety 'C156 H252 N12 O20'
_chemical_formula_sum 'C156 H252 N12 O20'
_chemical_formula_weight 2615.7
_chemical_name_systematic
;
?
;
_space_group_IT_number 1
_symmetry_cell_setting triclinic
_symmetry_Int_Tables_number 1
_symmetry_space_group_name_Hall 'P 1'
_symmetry_space_group_name_H-M 'P 1'
_atom_sites_solution_hydrogens geom
_atom_sites_solution_primary direct
_atom_sites_solution_secondary difmap
_audit_creation_date 2011-04-14T13:25:31-00:00
_audit_creation_method 'WinGX routine CIF_UPDATE'
_cell_angle_alpha 73.0750(10)
_cell_angle_beta 79.9810(10)
_cell_angle_gamma 69.5600(10)
_cell_formula_units_Z 1
_cell_length_a 12.9772(3)
_cell_length_b 14.3714(2)
_cell_length_c 22.6800(6)
_cell_measurement_reflns_used 9176
_cell_measurement_temperature 123.0(1)
_cell_measurement_theta_max 28.283
_cell_measurement_theta_min 0.407
_cell_measurement_wavelength 0.71073
_cell_volume 3779.49(15)
_computing_cell_refinement 'HKL Scalepack (Otwinowski & Minor 1997)'
_computing_data_collection 'Collect (Bruker AXS BV, 1997-2004)'
_computing_data_reduction 'HKL Denzo and Scalepack (Otwinowski & Minor 1997)'
_computing_molecular_graphics 'Ortep-3 for Windows (Farrugia, 1997)'
_computing_publication_material 'WinGX publication routines (Farrugia, 1999)'
_computing_structure_refinement 'SHELXL-97 (Sheldrick, 2008)'
_diffrn_ambient_temperature 123.0(1)
_diffrn_detector 'CCD plate'
_diffrn_detector_area_resol_mean 9
_diffrn_measured_fraction_theta_full 0.996
_diffrn_measured_fraction_theta_max 0.996
_diffrn_measurement_device '95mm CCD camera on \k-goniostat'
_diffrn_measurement_device_type KappaCCD
_diffrn_measurement_method 'CCD rotation images, thick slices'
_diffrn_orient_matrix_type 'by Bruker AXS Collect from scalepack cell'
_diffrn_orient_matrix_UB_11 0.448781E-1
_diffrn_orient_matrix_UB_12 -0.231701E-1
_diffrn_orient_matrix_UB_13 0.363103E-1
_diffrn_orient_matrix_UB_21 0.690528E-1
_diffrn_orient_matrix_UB_22 -0.87543E-2
_diffrn_orient_matrix_UB_23 -0.283439E-1
_diffrn_orient_matrix_UB_31 -0.49733E-2
_diffrn_orient_matrix_UB_32 0.725763E-1
_diffrn_orient_matrix_UB_33 -0.40239E-2
_diffrn_radiation_monochromator graphite
_diffrn_radiation_probe x-ray
_diffrn_radiation_type MoK\a
_diffrn_radiation_wavelength 0.71073
_diffrn_reflns_av_R_equivalents 0.0401
_diffrn_reflns_av_unetI/netI 0.0722
_diffrn_reflns_limit_h_max 15
_diffrn_reflns_limit_h_min -14
_diffrn_reflns_limit_k_max 17
_diffrn_reflns_limit_k_min -16
_diffrn_reflns_limit_l_max 24
_diffrn_reflns_limit_l_min -26
_diffrn_reflns_number 27543
_diffrn_reflns_theta_full 25
_diffrn_reflns_theta_max 25
_diffrn_reflns_theta_min 2.62
_diffrn_source 'Enraf Nonius FR590'
_exptl_absorpt_coefficient_mu 0.075
_exptl_absorpt_correction_T_max 0.7457
_exptl_absorpt_correction_T_min 0.6427
_exptl_absorpt_correction_type multi-scan
_exptl_absorpt_process_details
;
Sheldrick, G. M. SADABS2008; University of G\"ottingen: G\"ottingen,
Germany, 2008.
;
_exptl_crystal_colour colourless
_exptl_crystal_density_diffrn 1.149
_exptl_crystal_density_method 'not measured'
_exptl_crystal_description prism
_exptl_crystal_F_000 1432
_exptl_crystal_size_max 0.4
_exptl_crystal_size_mid 0.3
_exptl_crystal_size_min 0.3
_refine_diff_density_max 0.58
_refine_diff_density_min -0.352
_refine_diff_density_rms 0.049
_refine_ls_abs_structure_details 'Flack H D (1983), Acta Cryst. A39, 876-881'
_refine_ls_abs_structure_Flack -10(10)
_refine_ls_extinction_method none
_refine_ls_goodness_of_fit_ref 1.03
_refine_ls_hydrogen_treatment mixed
_refine_ls_matrix_type full
_refine_ls_number_parameters 1726
_refine_ls_number_reflns 13277
_refine_ls_number_restraints 15
_refine_ls_restrained_S_all 1.03
_refine_ls_R_factor_all 0.0824
_refine_ls_R_factor_gt 0.061
_refine_ls_shift/su_max 0
_refine_ls_shift/su_mean 0
_refine_ls_structure_factor_coef Fsqd
_refine_ls_weighting_details 'calc w=1/[\s^2^(Fo^2^)+(0.0368P)^2^+3.5852P] where P=(Fo^2^+2Fc^2^)/3'
_refine_ls_weighting_scheme calc
_refine_ls_wR_factor_gt 0.13
_refine_ls_wR_factor_ref 0.1427
_reflns_number_gt 10668
_reflns_number_total 13277
_reflns_threshold_expression >2\s(I)
_cod_data_source_file c4ce00013g2.cif
_cod_data_source_block Comp2
_cod_depositor_comments
;
The following automatic conversions were performed:

'_exptl_absorpt_correction_type' value 'Multi-scan' changed to
'multi-scan' according to
/usr/data/users/saulius/crontab/automatic-downloads/rss-feeds/RSC/lib/dictionaries/cif_core.dic
dictionary named 'cif_core.dic' version 2.4.2 from 2011-04-26.

Automatic conversion script
Id: cif_fix_values 2281 2013-09-26 08:29:07Z andrius 

 Adding full bibliography for 7215465--7215466.cif.
;
_cod_original_cell_volume 3779.49(14)
_cod_database_code 7215466

loop_
_symmetry_equiv_pos_as_xyz
'x, y, z'

loop_
_atom_site_label
_atom_site_type_symbol
_atom_site_fract_x
_atom_site_fract_y
_atom_site_fract_z
_atom_site_U_iso_or_equiv
_atom_site_adp_type
_atom_site_occupancy
_atom_site_symmetry_multiplicity
_atom_site_calc_flag
_atom_site_refinement_flags
_atom_site_disorder_assembly
_atom_site_disorder_group
O1A O 1.2781(4) -0.5441(3) 0.1167(2) 0.0558(12) Uani 1 1 d . . .
O1B O 0.8387(4) 0.6859(3) 0.2572(2) 0.0528(11) Uani 1 1 d . . .
O1C O 0.6398(5) 0.3064(4) 0.0645(3) 0.0665(14) Uani 1 1 d . . .
O1D O 0.1892(4) 1.4491(3) 0.3082(2) 0.0497(11) Uani 1 1 d . . .
O2A O 1.3317(4) -0.4504(3) 0.0320(2) 0.0465(10) Uani 1 1 d . . .
O2B O 0.6817(4) 0.6629(3) 0.2917(2) 0.0444(10) Uani 1 1 d . . .
O2C O 0.7752(5) 0.3620(4) 0.0173(3) 0.0592(12) Uani 1 1 d . . .
O2D O 0.3430(5) 1.4799(4) 0.2762(2) 0.0566(12) Uani 1 1 d . . .
O12A O 0.7537(4) 0.1811(3) 0.2469(2) 0.0411(9) Uani 1 1 d . . .
O12B O 1.1405(4) 0.0388(3) 0.1062(2) 0.0362(9) Uani 1 1 d . . .
O12C O 0.3075(4) 0.9347(3) 0.2489(2) 0.0488(11) Uani 1 1 d . . .
O12D O 0.6910(4) 0.8133(3) 0.1244(2) 0.0367(9) Uani 1 1 d . . .
O13A O 0.6750(4) 0.0915(3) 0.3314(2) 0.0322(8) Uani 1 1 d . . .
O13B O 1.3099(4) 0.0546(3) 0.0692(2) 0.0307(8) Uani 1 1 d . . .
O13C O 0.2205(4) 0.8656(3) 0.3373(2) 0.0422(10) Uani 1 1 d . . .
O13D O 0.8035(4) 0.8860(3) 0.0508(2) 0.0362(9) Uani 1 1 d . . .
N1A N 1.2777(4) -0.4593(4) 0.0822(3) 0.0393(11) Uani 1 1 d . . .
N1B N 0.7731(5) 0.6379(4) 0.2635(2) 0.0379(11) Uani 1 1 d . . .
N1C N 0.6895(5) 0.3704(4) 0.0515(3) 0.0460(12) Uani 1 1 d . . .
N1D N 0.2847(5) 1.4246(4) 0.2842(2) 0.0420(12) Uani 1 1 d . . .
N7A N 1.0203(4) -0.1082(4) 0.1597(2) 0.0319(10) Uani 1 1 d . . .
N7B N 0.8931(4) 0.2981(4) 0.1645(2) 0.0357(10) Uani 1 1 d D . .
N7C N 0.5402(4) 0.6903(3) 0.1690(2) 0.0295(9) Uani 1 1 d D . .
N7D N 0.4349(4) 1.0734(4) 0.1959(2) 0.0341(10) Uani 1 1 d D . .
N10A N 0.8119(4) 0.0074(4) 0.2731(2) 0.0348(10) Uani 1 1 d D . .
H10A H 0.8067 -0.0489 0.3004 0.042 Uiso 1 1 calc RD . .
N10B N 1.1901(4) 0.1691(3) 0.1164(2) 0.0304(10) Uani 1 1 d . . .
H10B H 1.2377 0.2034 0.1038 0.036 Uiso 1 1 calc R . .
N10C N 0.2744(4) 0.7844(3) 0.2624(2) 0.0354(11) Uani 1 1 d . . .
H10C H 0.2356 0.7447 0.2843 0.042 Uiso 1 1 calc R . .
N10D N 0.7197(4) 0.9602(4) 0.1263(2) 0.0362(10) Uani 1 1 d . . .
H10D H 0.7627 0.9989 0.112 0.043 Uiso 1 1 calc R . .
C1A C 1.2111(5) -0.3687(4) 0.1025(3) 0.0322(12) Uani 1 1 d . . .
C1B C 0.8057(5) 0.5496(4) 0.2388(3) 0.0304(11) Uani 1 1 d . . .
C1C C 0.6451(5) 0.4569(4) 0.0788(3) 0.0340(12) Uani 1 1 d . . .
C1D C 0.3265(5) 1.3310(4) 0.2645(3) 0.0335(12) Uani 1 1 d . . .
C2A C 1.1493(5) -0.3792(4) 0.1592(3) 0.0307(12) Uani 1 1 d . . .
H2A H 1.1522 -0.4456 0.1845 0.037 Uiso 1 1 calc R . .
C2B C 0.9041(5) 0.5264(4) 0.2033(3) 0.0338(12) Uani 1 1 d . . .
H2B H 0.9505 0.5677 0.1961 0.041 Uiso 1 1 calc R . .
C2C C 0.5467(5) 0.4699(4) 0.1153(3) 0.0343(12) Uani 1 1 d . . .
H2C H 0.5053 0.425 0.1196 0.041 Uiso 1 1 calc R . .
C2D C 0.4296(5) 1.3080(4) 0.2313(3) 0.0322(12) Uani 1 1 d . . .
H2D H 0.4733 1.3518 0.2244 0.039 Uiso 1 1 calc R . .
C3A C 1.0838(5) -0.2935(4) 0.1788(3) 0.0311(11) Uani 1 1 d . . .
H3A H 1.0403 -0.3007 0.2171 0.037 Uiso 1 1 calc R . .
C3B C 0.9356(5) 0.4428(4) 0.1778(3) 0.0326(12) Uani 1 1 d . . .
H3B H 1.0031 0.4275 0.1528 0.039 Uiso 1 1 calc R . .
C3C C 0.5081(5) 0.5477(4) 0.1455(3) 0.0302(11) Uani 1 1 d . . .
H3C H 0.4403 0.5567 0.1705 0.036 Uiso 1 1 calc R . .
C3D C 0.4677(5) 1.2224(4) 0.2088(3) 0.0327(12) Uani 1 1 d . . .
H3D H 0.5377 1.2071 0.1861 0.039 Uiso 1 1 calc R . .
C4A C 1.0812(5) -0.1950(4) 0.1423(3) 0.0285(11) Uani 1 1 d . . .
C4B C 0.8680(5) 0.3805(4) 0.1890(3) 0.0281(11) Uani 1 1 d . . .
C4C C 0.5706(5) 0.6137(4) 0.1389(3) 0.0265(11) Uani 1 1 d . . .
C4D C 0.4037(5) 1.1574(4) 0.2191(3) 0.0302(11) Uani 1 1 d . . .
C5A C 1.1469(5) -0.1873(4) 0.0851(3) 0.0279(11) Uani 1 1 d . . .
H5A H 1.1464 -0.1215 0.0598 0.034 Uiso 1 1 calc R . .
C5B C 0.7690(5) 0.4047(4) 0.2270(3) 0.0311(11) Uani 1 1 d . . .
H5B H 0.7235 0.3621 0.2361 0.037 Uiso 1 1 calc R . .
C5C C 0.6681(5) 0.6007(4) 0.0991(3) 0.0284(11) Uani 1 1 d . . .
H5C H 0.7087 0.647 0.0924 0.034 Uiso 1 1 calc R . .
C5D C 0.3017(5) 1.1802(4) 0.2547(3) 0.0330(12) Uani 1 1 d . . .
H5D H 0.2597 1.1345 0.2642 0.04 Uiso 1 1 calc R . .
C6A C 1.2104(5) -0.2724(4) 0.0658(3) 0.0279(11) Uani 1 1 d . . .
H6A H 1.254 -0.266 0.0275 0.034 Uiso 1 1 calc R . .
C6B C 0.7376(5) 0.4885(4) 0.2510(3) 0.0294(11) Uani 1 1 d . . .
H6B H 0.67 0.5049 0.2758 0.035 Uiso 1 1 calc R . .
C6C C 0.7053(5) 0.5234(4) 0.0701(3) 0.0288(11) Uani 1 1 d . . .
H6C H 0.7719 0.515 0.044 0.035 Uiso 1 1 calc R . .
C6D C 0.2624(5) 1.2676(4) 0.2759(3) 0.0332(12) Uani 1 1 d . . .
H6D H 0.192 1.2842 0.2981 0.04 Uiso 1 1 calc R . .
C8A C 0.9497(5) -0.1079(4) 0.2167(3) 0.0363(13) Uani 1 1 d . . .
H8A1 H 0.9945 -0.1442 0.2526 0.044 Uiso 1 1 calc R . .
H8A2 H 0.8959 -0.1434 0.2182 0.044 Uiso 1 1 calc R . .
C8B C 0.9894(5) 0.2672(4) 0.1228(3) 0.0343(12) Uani 1 1 d . . .
H8B1 H 1.0012 0.3291 0.0931 0.041 Uiso 1 1 calc R . .
H8B2 H 0.976 0.2252 0.0991 0.041 Uiso 1 1 calc R . .
C8C C 0.4600(5) 0.6969(4) 0.2225(3) 0.0325(12) Uani 1 1 d . . .
H8C1 H 0.4832 0.7268 0.2501 0.039 Uiso 1 1 calc R . .
H8C2 H 0.461 0.6266 0.2457 0.039 Uiso 1 1 calc R . .
C8D C 0.5258(5) 1.0520(4) 0.1490(3) 0.0369(13) Uani 1 1 d . . .
H8D1 H 0.5353 1.1177 0.1235 0.044 Uiso 1 1 calc R . .
H8D2 H 0.5065 1.0191 0.1216 0.044 Uiso 1 1 calc R . .
C9A C 0.8897(5) 0.0025(4) 0.2187(3) 0.0342(12) Uani 1 1 d . . .
H9A1 H 0.9438 0.0363 0.2197 0.041 Uiso 1 1 calc R . .
H9A2 H 0.8498 0.0397 0.181 0.041 Uiso 1 1 calc R . .
C9B C 1.0931(5) 0.2057(4) 0.1569(3) 0.0346(12) Uani 1 1 d . . .
H9B1 H 1.1084 0.2492 0.1789 0.042 Uiso 1 1 calc R . .
H9B2 H 1.0795 0.1461 0.1883 0.042 Uiso 1 1 calc R . .
C9C C 0.3416(5) 0.7609(4) 0.2068(3) 0.0330(12) Uani 1 1 d . . .
H9C1 H 0.3417 0.8254 0.1756 0.04 Uiso 1 1 calc R . .
H9C2 H 0.3101 0.7224 0.1891 0.04 Uiso 1 1 calc R . .
C9D C 0.6341(5) 0.9831(5) 0.1756(3) 0.0384(13) Uani 1 1 d . . .
H9D1 H 0.6566 1.0174 0.2009 0.046 Uiso 1 1 calc R . .
H9D2 H 0.6245 0.9184 0.2028 0.046 Uiso 1 1 calc R . .
C11A C 0.7478(5) 0.1007(4) 0.2805(3) 0.0317(12) Uani 1 1 d . . .
C11B C 1.2079(5) 0.0839(4) 0.0981(3) 0.0293(11) Uani 1 1 d . . .
C11C C 0.2717(5) 0.8669(4) 0.2799(3) 0.0372(13) Uani 1 1 d . . .
C11D C 0.7340(5) 0.8818(4) 0.1025(3) 0.0341(12) Uani 1 1 d . . .
C14A C 0.6138(5) 0.1869(4) 0.3497(3) 0.0286(11) Uani 1 1 d . . .
H14A H 0.5855 0.2428 0.3124 0.034 Uiso 1 1 calc R . .
C14B C 1.3354(5) -0.0312(4) 0.0412(3) 0.0293(11) Uani 1 1 d . . .
H14B H 1.2974 -0.0809 0.0671 0.035 Uiso 1 1 calc R . .
C14C C 0.1962(5) 0.9575(4) 0.3592(3) 0.0377(13) Uani 1 1 d . . .
H14C H 0.253 0.9922 0.3399 0.045 Uiso 1 1 calc R . .
C14D C 0.8306(5) 0.8025(4) 0.0214(3) 0.0299(11) Uani 1 1 d . . .
H14D H 0.7639 0.7811 0.0246 0.036 Uiso 1 1 calc R . .
C15A C 0.6865(5) 0.2171(4) 0.3809(3) 0.0319(12) Uani 1 1 d . . .
H15A H 0.7488 0.2306 0.3515 0.038 Uiso 1 1 calc R . .
H15B H 0.7172 0.1606 0.4167 0.038 Uiso 1 1 calc R . .
C15B C 1.4581(5) -0.0826(4) 0.0401(3) 0.0304(11) Uani 1 1 d . . .
H15C H 1.4813 -0.1086 0.0828 0.037 Uiso 1 1 calc R . .
H15D H 1.4965 -0.0329 0.0165 0.037 Uiso 1 1 calc R . .
C15C C 0.2004(5) 0.9257(4) 0.4282(3) 0.0387(13) Uani 1 1 d . . .
H15X H 0.2754 0.8805 0.4392 0.046 Uiso 1 1 calc R . .
H15T H 0.1477 0.8874 0.4476 0.046 Uiso 1 1 calc R . .
C15D C 0.9229(5) 0.7121(4) 0.0515(3) 0.0308(11) Uani 1 1 d . . .
H15W H 0.8993 0.6861 0.0954 0.037 Uiso 1 1 calc R . .
H15Z H 0.988 0.7338 0.0503 0.037 Uiso 1 1 calc R . .
C16A C 0.6182(5) 0.3134(4) 0.4025(3) 0.0301(11) Uani 1 1 d . . .
H16A H 0.5906 0.3697 0.366 0.036 Uiso 1 1 calc R . .
H16B H 0.6665 0.3339 0.4221 0.036 Uiso 1 1 calc R . .
C16B C 1.4882(5) -0.1721(4) 0.0094(3) 0.0287(11) Uani 1 1 d . . .
H16C H 1.4537 -0.2235 0.0355 0.034 Uiso 1 1 calc R . .
H16D H 1.5692 -0.2054 0.0083 0.034 Uiso 1 1 calc R . .
C16C C 0.1698(5) 1.0231(4) 0.4517(3) 0.0334(12) Uani 1 1 d . . .
H16Y H 0.2251 1.0586 0.433 0.04 Uiso 1 1 calc R . .
H16T H 0.1741 1.0024 0.497 0.04 Uiso 1 1 calc R . .
C16D C 0.9542(5) 0.6270(4) 0.0181(3) 0.0324(12) Uani 1 1 d . . .
H16R H 0.8912 0.6005 0.024 0.039 Uiso 1 1 calc R . .
H16E H 1.0171 0.57 0.0375 0.039 Uiso 1 1 calc R . .
C17A C 0.5186(4) 0.2998(4) 0.4490(3) 0.0267(11) Uani 1 1 d . . .
C17B C 1.4527(5) -0.1421(4) -0.0567(2) 0.0253(10) Uani 1 1 d . . .
C17C C 0.0541(5) 1.0992(4) 0.4371(3) 0.0297(11) Uani 1 1 d . . .
C17D C 0.9858(5) 0.6600(4) -0.0518(2) 0.0265(11) Uani 1 1 d . . .
C18A C 0.4514(5) 0.2553(4) 0.4223(3) 0.0271(11) Uani 1 1 d . . .
C18B C 1.3310(5) -0.0771(4) -0.0566(2) 0.0264(11) Uani 1 1 d . . .
C18C C 0.0452(5) 1.1212(4) 0.3678(3) 0.0305(11) Uani 1 1 d . . .
C18D C 0.8974(5) 0.7597(4) -0.0801(3) 0.0277(11) Uani 1 1 d . . .
C19A C 0.5173(5) 0.1652(4) 0.3939(3) 0.0300(11) Uani 1 1 d . . .
H19A H 0.5457 0.1032 0.4273 0.036 Uiso 1 1 calc R . .
H19B H 0.4679 0.1512 0.3713 0.036 Uiso 1 1 calc R . .
C19B C 1.2965(5) 0.0075(4) -0.0232(3) 0.0291(11) Uani 1 1 d . . .
H19C H 1.2151 0.0371 -0.0206 0.035 Uiso 1 1 calc R . .
H19D H 1.3274 0.0626 -0.0473 0.035 Uiso 1 1 calc R . .
C19C C 0.0836(5) 1.0289(4) 0.3403(3) 0.0384(13) Uani 1 1 d . . .
H19P H 0.0296 0.9908 0.3541 0.046 Uiso 1 1 calc R . .
H19O H 0.0862 1.0528 0.2947 0.046 Uiso 1 1 calc R . .
C19D C 0.8636(5) 0.8430(4) -0.0457(3) 0.0338(12) Uani 1 1 d . . .
H19U H 0.9259 0.8694 -0.0489 0.041 Uiso 1 1 calc R . .
H19Y H 0.8009 0.9006 -0.0649 0.041 Uiso 1 1 calc R . .
C20A C 0.5619(5) 0.2237(4) 0.5100(3) 0.0354(12) Uani 1 1 d . . .
H20A H 0.6045 0.2516 0.5279 0.053 Uiso 1 1 calc R . .
H20B H 0.6092 0.1581 0.5016 0.053 Uiso 1 1 calc R . .
H20C H 0.4994 0.213 0.5391 0.053 Uiso 1 1 calc R . .
C20B C 1.5214(5) -0.0774(4) -0.1004(3) 0.0339(12) Uani 1 1 d . . .
H20D H 1.5996 -0.1183 -0.1007 0.051 Uiso 1 1 calc R . .
H20E H 1.5106 -0.0164 -0.086 0.051 Uiso 1 1 calc R . .
H20F H 1.4975 -0.0563 -0.1423 0.051 Uiso 1 1 calc R . .
C20C C -0.0336(5) 1.0481(4) 0.4728(3) 0.0339(12) Uani 1 1 d . . .
H20Q H -0.0289 1.0338 0.5173 0.051 Uiso 1 1 calc R . .
H20W H -0.0201 0.9838 0.4614 0.051 Uiso 1 1 calc R . .
H20Z H -0.1074 1.0944 0.462 0.051 Uiso 1 1 calc R . .
C20D C 1.0963(5) 0.6804(5) -0.0615(3) 0.0371(13) Uani 1 1 d . . .
H20X H 1.1538 0.617 -0.0441 0.056 Uiso 1 1 calc R . .
H20H H 1.0908 0.7332 -0.0407 0.056 Uiso 1 1 calc R . .
H20I H 1.1153 0.704 -0.1058 0.056 Uiso 1 1 calc R . .
C21A C 0.3426(5) 0.2893(4) 0.4251(3) 0.0325(12) Uani 1 1 d . . .
H21A H 0.3067 0.2582 0.407 0.039 Uiso 1 1 calc R . .
C21B C 1.2598(5) -0.0906(4) -0.0856(3) 0.0330(12) Uani 1 1 d . . .
H21B H 1.1855 -0.0474 -0.083 0.04 Uiso 1 1 calc R . .
C21C C 0.0066(5) 1.2156(4) 0.3318(3) 0.0350(12) Uani 1 1 d . . .
H21C H 0.0075 1.2225 0.2887 0.042 Uiso 1 1 calc R . .
C21D C 0.8530(5) 0.7738(4) -0.1312(3) 0.0377(13) Uani 1 1 d . . .
H21D H 0.7969 0.8371 -0.1445 0.045 Uiso 1 1 calc R . .
C22A C 0.2717(5) 0.3737(5) 0.4548(3) 0.0364(13) Uani 1 1 d . . .
H22A H 0.2105 0.3523 0.481 0.044 Uiso 1 1 calc R . .
H22B H 0.2391 0.4353 0.4221 0.044 Uiso 1 1 calc R . .
C22B C 1.2863(5) -0.1684(4) -0.1225(3) 0.0356(12) Uani 1 1 d . . .
H22C H 1.2532 -0.1345 -0.1626 0.043 Uiso 1 1 calc R . .
H22D H 1.2521 -0.2219 -0.1001 0.043 Uiso 1 1 calc R . .
C22C C -0.0379(5) 1.3116(4) 0.3544(3) 0.0323(12) Uani 1 1 d . . .
H22Q H -0.1068 1.3562 0.3347 0.039 Uiso 1 1 calc R . .
H22W H 0.0163 1.3495 0.3423 0.039 Uiso 1 1 calc R . .
C22D C 0.8836(5) 0.6983(4) -0.1703(3) 0.0365(13) Uani 1 1 d . . .
H22E H 0.891 0.7346 -0.2144 0.044 Uiso 1 1 calc R . .
H22R H 0.8239 0.6677 -0.1648 0.044 Uiso 1 1 calc R . .
C23A C 0.3340(5) 0.4017(4) 0.4941(3) 0.0293(11) Uani 1 1 d . . .
H23A H 0.3479 0.3467 0.5335 0.035 Uiso 1 1 calc R . .
C23B C 1.4096(5) -0.2192(4) -0.1347(3) 0.0268(11) Uani 1 1 d . . .
H23B H 1.4391 -0.1712 -0.1691 0.032 Uiso 1 1 calc R . .
C23C C -0.0616(4) 1.2866(4) 0.4249(2) 0.0248(10) Uani 1 1 d . . .
H23C H -0.1274 1.2621 0.436 0.03 Uiso 1 1 calc R . .
C23D C 0.9919(4) 0.6130(4) -0.1531(2) 0.0256(10) Uani 1 1 d . . .
H23D H 1.0544 0.6416 -0.1685 0.031 Uiso 1 1 calc R . .
C24A C 0.4458(4) 0.4060(4) 0.4594(3) 0.0262(11) Uani 1 1 d . . .
H24A H 0.4292 0.4525 0.4175 0.031 Uiso 1 1 calc R . .
C24B C 1.4692(5) -0.2417(4) -0.0766(2) 0.0250(10) Uani 1 1 d . . .
H24B H 1.4321 -0.2839 -0.0424 0.03 Uiso 1 1 calc R . .
C24C C 0.0383(5) 1.2003(4) 0.4547(3) 0.0276(11) Uani 1 1 d . . .
H24C H 0.1048 1.2215 0.4359 0.033 Uiso 1 1 calc R . .
C24D C 0.9895(4) 0.5739(4) -0.0822(3) 0.0252(10) Uani 1 1 d . . .
H24D H 0.9191 0.5575 -0.0678 0.03 Uiso 1 1 calc R . .
C25A C 0.5059(5) 0.4540(4) 0.4889(3) 0.0349(12) Uani 1 1 d . . .
H25A H 0.5375 0.4033 0.5266 0.042 Uiso 1 1 calc R . .
H25B H 0.568 0.4681 0.4597 0.042 Uiso 1 1 calc R . .
C25B C 1.5901(5) -0.3078(4) -0.0826(3) 0.0330(12) Uani 1 1 d . . .
H25C H 1.6209 -0.3292 -0.042 0.04 Uiso 1 1 calc R . .
H25D H 1.6323 -0.266 -0.1123 0.04 Uiso 1 1 calc R . .
C25C C 0.0346(5) 1.1869(4) 0.5248(3) 0.0319(12) Uani 1 1 d . . .
H25Q H 0.1088 1.1446 0.5386 0.038 Uiso 1 1 calc R . .
H25W H -0.017 1.1481 0.5458 0.038 Uiso 1 1 calc R . .
C25D C 1.0845(5) 0.4739(4) -0.0614(3) 0.0378(13) Uani 1 1 d . . .
H25E H 1.154 0.4907 -0.0673 0.045 Uiso 1 1 calc R . .
H25R H 1.0705 0.4451 -0.0166 0.045 Uiso 1 1 calc R . .
C26A C 0.4335(5) 0.5533(4) 0.5063(3) 0.0352(13) Uani 1 1 d . . .
H26A H 0.4767 0.5752 0.5285 0.042 Uiso 1 1 calc R . .
H26B H 0.4113 0.6079 0.4682 0.042 Uiso 1 1 calc R . .
C26B C 1.6051(5) -0.4038(4) -0.1045(3) 0.0315(11) Uani 1 1 d . . .
H26C H 1.6849 -0.4412 -0.1098 0.038 Uiso 1 1 calc R . .
H26D H 1.5706 -0.4498 -0.0724 0.038 Uiso 1 1 calc R . .
C26C C -0.0008(5) 1.2867(4) 0.5462(3) 0.0307(11) Uani 1 1 d . . .
H26Q H -0.0104 1.2705 0.5919 0.037 Uiso 1 1 calc R . .
H26W H 0.0578 1.3196 0.5324 0.037 Uiso 1 1 calc R . .
C26D C 1.1006(5) 0.3912(4) -0.0955(3) 0.0369(13) Uani 1 1 d . . .
H26E H 1.1668 0.3324 -0.082 0.044 Uiso 1 1 calc R . .
H26R H 1.036 0.3661 -0.0849 0.044 Uiso 1 1 calc R . .
C27A C 0.3314(5) 0.5398(4) 0.5469(3) 0.0295(11) Uani 1 1 d . . .
C27B C 1.5541(5) -0.3775(4) -0.1653(3) 0.0271(11) Uani 1 1 d . . .
C27C C -0.1088(4) 1.3611(4) 0.5198(3) 0.0271(11) Uani 1 1 d . . .
C27D C 1.1142(5) 0.4340(4) -0.1656(3) 0.0272(11) Uani 1 1 d . . .
C28A C 0.2696(5) 0.5037(4) 0.5101(3) 0.0305(11) Uani 1 1 d . . .
H28A H 0.2569 0.5564 0.4697 0.037 Uiso 1 1 calc R . .
C28B C 1.4315(5) -0.3176(4) -0.1537(3) 0.0296(11) Uani 1 1 d . . .
H28B H 1.4015 -0.3635 -0.118 0.036 Uiso 1 1 calc R . .
C28C C -0.0860(5) 1.3811(4) 0.4488(3) 0.0276(11) Uani 1 1 d . . .
H28C H -0.0182 1.4026 0.4378 0.033 Uiso 1 1 calc R . .
C28D C 1.0091(5) 0.5252(4) -0.1822(3) 0.0280(11) Uani 1 1 d . . .
H28D H 0.9458 0.4983 -0.1651 0.034 Uiso 1 1 calc R . .
C29A C 0.1560(5) 0.5148(5) 0.5456(3) 0.0386(13) Uani 1 1 d . . .
H29A H 0.1578 0.454 0.5805 0.046 Uiso 1 1 calc R . .
H29B H 0.0996 0.5245 0.5181 0.046 Uiso 1 1 calc R . .
C29B C 1.3779(5) -0.3116(4) -0.2103(3) 0.0324(12) Uani 1 1 d . . .
H29C H 1.3802 -0.2497 -0.2434 0.039 Uiso 1 1 calc R . .
H29D H 1.3002 -0.31 -0.1992 0.039 Uiso 1 1 calc R . .
C29C C -0.1819(5) 1.4751(4) 0.4228(3) 0.0351(12) Uani 1 1 d . . .
H29Q H -0.2428 1.4543 0.4155 0.042 Uiso 1 1 calc R . .
H29W H -0.1575 1.5168 0.3834 0.042 Uiso 1 1 calc R . .
C29D C 1.0104(5) 0.5504(4) -0.2524(3) 0.0414(14) Uani 1 1 d . . .
H29E H 1.0525 0.5985 -0.2726 0.05 Uiso 1 1 calc R . .
H29R H 0.9345 0.581 -0.2658 0.05 Uiso 1 1 calc R . .
C30A C 0.1325(5) 0.6123(4) 0.5692(3) 0.0392(13) Uani 1 1 d . . .
H30A H 0.0733 0.6697 0.5468 0.047 Uiso 1 1 calc R . .
H30B H 0.1085 0.5986 0.6139 0.047 Uiso 1 1 calc R . .
C30B C 1.4483(5) -0.4105(4) -0.2310(3) 0.0351(12) Uani 1 1 d . . .
H30C H 1.4027 -0.4549 -0.2275 0.042 Uiso 1 1 calc R . .
H30D H 1.4784 -0.393 -0.2745 0.042 Uiso 1 1 calc R . .
C30C C -0.2191(6) 1.5356(4) 0.4728(3) 0.0472(16) Uani 1 1 d . . .
H30Q H -0.2981 1.5455 0.4864 0.057 Uiso 1 1 calc R . .
H30W H -0.2087 1.6039 0.4563 0.057 Uiso 1 1 calc R . .
C30D C 1.0676(5) 0.4453(4) -0.2677(3) 0.0430(14) Uani 1 1 d . . .
H30R H 1.1302 0.4488 -0.2994 0.052 Uiso 1 1 calc R . .
H30T H 1.0148 0.4251 -0.284 0.052 Uiso 1 1 calc R . .
C31A C 0.2404(5) 0.6400(4) 0.5575(3) 0.0318(12) Uani 1 1 d . . .
H31A H 0.2363 0.6933 0.5174 0.038 Uiso 1 1 calc R . .
C31B C 1.5431(5) -0.4661(4) -0.1875(3) 0.0340(12) Uani 1 1 d . . .
H31B H 1.516 -0.5124 -0.1508 0.041 Uiso 1 1 calc R . .
C31C C -0.1466(5) 1.4717(4) 0.5281(3) 0.0401(14) Uani 1 1 d . B .
H31C H -0.0798 1.4943 0.5214 0.048 Uiso 1 1 calc R . .
C31D C 1.1097(5) 0.3663(4) -0.2069(3) 0.0309(11) Uani 1 1 d . . .
H31D H 1.0512 0.334 -0.1872 0.037 Uiso 1 1 calc R . .
C32A C 0.3610(5) 0.4631(4) 0.6095(3) 0.0402(13) Uani 1 1 d . . .
H32A H 0.2934 0.4556 0.6344 0.06 Uiso 1 1 calc R . .
H32B H 0.4006 0.4882 0.6313 0.06 Uiso 1 1 calc R . .
H32C H 0.4081 0.3964 0.6027 0.06 Uiso 1 1 calc R . .
C32B C 1.6136(5) -0.3131(4) -0.2184(3) 0.0320(12) Uani 1 1 d . . .
H32D H 1.5803 -0.2976 -0.2572 0.048 Uiso 1 1 calc R . .
H32E H 1.692 -0.3523 -0.223 0.048 Uiso 1 1 calc R . .
H32F H 1.6059 -0.249 -0.2084 0.048 Uiso 1 1 calc R . .
C32C C -0.2022(5) 1.3145(4) 0.5438(3) 0.0312(11) Uani 1 1 d . . .
H32Q H -0.1783 1.2448 0.5382 0.047 Uiso 1 1 calc R . .
H32W H -0.2671 1.3566 0.5208 0.047 Uiso 1 1 calc R . .
H32Z H -0.2211 1.3123 0.5879 0.047 Uiso 1 1 calc R . .
C32D C 1.2187(5) 0.4659(4) -0.1842(3) 0.0373(13) Uani 1 1 d . . .
H32R H 1.2257 0.493 -0.2292 0.056 Uiso 1 1 calc R . .
H32T H 1.2834 0.4062 -0.1716 0.056 Uiso 1 1 calc R . .
H32Y H 1.2139 0.5189 -0.1638 0.056 Uiso 1 1 calc R . .
C33A C 0.2530(5) 0.6878(4) 0.6078(3) 0.0361(13) Uani 1 1 d . . .
H33A H 0.2493 0.6381 0.6488 0.043 Uiso 1 1 calc R . .
C33B C 1.6456(5) -0.5334(4) -0.2184(3) 0.0359(12) Uani 1 1 d . . .
H33B H 1.6764 -0.4857 -0.2524 0.043 Uiso 1 1 calc R . .
C33C C -0.2077(6) 1.4899(5) 0.5903(3) 0.0591(19) Uani 1 1 d . . .
H33C H -0.2639 1.4536 0.5985 0.071 Uiso 1 1 calc R A 1
C33D C 1.2143(5) 0.2806(4) -0.2204(3) 0.0331(12) Uani 1 1 d . . .
H33D H 1.2729 0.3131 -0.2397 0.04 Uiso 1 1 calc R . .
C34A C 0.3629(6) 0.7086(5) 0.5992(3) 0.0507(16) Uani 1 1 d . . .
H34A H 0.4236 0.645 0.5981 0.076 Uiso 1 1 calc R . .
H34B H 0.369 0.734 0.6337 0.076 Uiso 1 1 calc R . .
H34C H 0.3667 0.7602 0.5603 0.076 Uiso 1 1 calc R . .
C34B C 1.7361(6) -0.5946(4) -0.1741(3) 0.0468(15) Uani 1 1 d . . .
H34D H 1.7997 -0.636 -0.1956 0.07 Uiso 1 1 calc R . .
H34E H 1.708 -0.6397 -0.1386 0.07 Uiso 1 1 calc R . .
H34F H 1.7588 -0.5472 -0.1595 0.07 Uiso 1 1 calc R . .
C34C C -0.1324(6) 1.4326(5) 0.6430(3) 0.0480(15) Uani 1 1 d . B .
H34Q H -0.0978 1.3608 0.6414 0.072 Uiso 1 1 calc R . .
H34W H -0.176 1.4357 0.6827 0.072 Uiso 1 1 calc R . .
H34O H -0.0751 1.4644 0.6389 0.072 Uiso 1 1 calc R . .
C34D C 1.2575(6) 0.1997(4) -0.1619(3) 0.0472(15) Uani 1 1 d . . .
H34R H 1.325 0.1479 -0.1728 0.071 Uiso 1 1 calc R . .
H34T H 1.2015 0.1668 -0.1414 0.071 Uiso 1 1 calc R . .
H34Y H 1.2736 0.2324 -0.1338 0.071 Uiso 1 1 calc R . .
C35A C 0.1586(5) 0.7873(4) 0.6091(3) 0.0400(13) Uani 1 1 d . . .
H35A H 0.0892 0.778 0.6034 0.048 Uiso 1 1 calc R . .
H35B H 0.1724 0.8424 0.5738 0.048 Uiso 1 1 calc R . .
C35B C 1.6178(5) -0.6043(4) -0.2486(3) 0.0414(14) Uani 1 1 d . . .
H35C H 1.5698 -0.5608 -0.2824 0.05 Uiso 1 1 calc R . .
H35D H 1.6872 -0.6448 -0.2676 0.05 Uiso 1 1 calc R . .
C35C C -0.2733(6) 1.5966(6) 0.5960(4) 0.0335(16) Uani 0.67 1 d PD B 1
H35E H -0.3215 1.5926 0.635 0.04 Uiso 0.67 1 calc PR B 1
H35F H -0.3212 1.6316 0.5613 0.04 Uiso 0.67 1 calc PR B 1
C36C C -0.1989(6) 1.6598(5) 0.5954(4) 0.0386(17) Uani 0.67 1 d PD B 1
H36P H -0.1372 1.6483 0.5631 0.046 Uiso 0.67 1 calc PR B 1
H36O H -0.1674 1.6375 0.6359 0.046 Uiso 0.67 1 calc PR B 1
C37C C -0.2662(9) 1.7746(5) 0.5825(4) 0.044(2) Uani 0.67 1 d PD B 1
H37A H -0.2872 1.7978 0.5394 0.053 Uiso 0.67 1 calc PR B 1
H37B H -0.3352 1.7827 0.61 0.053 Uiso 0.67 1 calc PR B 1
C35E C -0.2028(13) 1.6220(12) 0.5706(7) 0.0335(16) Uani 0.33 1 d PD B 2
H35Z H -0.1266 1.6229 0.5698 0.04 Uiso 0.33 1 calc PR B 2
H35V H -0.2322 1.6615 0.53 0.04 Uiso 0.33 1 calc PR B 2
C36E C -0.2775(14) 1.6644(9) 0.6237(7) 0.0386(17) Uani 0.33 1 d PD B 2
H36Z H -0.3434 1.6414 0.6326 0.046 Uiso 0.33 1 calc PR B 2
H36V H -0.2371 1.637 0.6615 0.046 Uiso 0.33 1 calc PR B 2
C37E C -0.314(2) 1.7824(10) 0.6068(9) 0.044(2) Uani 0.33 1 d PD B 2
H37X H -0.3641 1.8059 0.6415 0.053 Uiso 0.33 1 calc PR B 2
H37W H -0.3575 1.8079 0.5703 0.053 Uiso 0.33 1 calc PR B 2
C35D C 1.1961(5) 0.2300(5) -0.2674(3) 0.0419(14) Uani 1 1 d . . .
H35X H 1.1425 0.1929 -0.248 0.05 Uiso 1 1 calc R . .
H35J H 1.1628 0.2847 -0.3033 0.05 Uiso 1 1 calc R . .
C36A C 0.1434(7) 0.8215(4) 0.6688(3) 0.0509(17) Uani 1 1 d . . .
H36L H 0.1116 0.7755 0.7026 0.061 Uiso 1 1 calc R . .
H36K H 0.2166 0.8147 0.6801 0.061 Uiso 1 1 calc R . .
C36B C 1.5615(6) -0.6774(5) -0.2059(3) 0.0465(15) Uani 1 1 d . . .
H36X H 1.4879 -0.6376 -0.1905 0.056 Uiso 1 1 calc R . .
H36M H 1.6052 -0.7166 -0.1698 0.056 Uiso 1 1 calc R . .
C36D C 1.3000(6) 0.1557(5) -0.2908(3) 0.0447(14) Uani 1 1 d . . .
H36G H 1.3228 0.0923 -0.2573 0.054 Uiso 1 1 calc R . .
H36H H 1.36 0.1867 -0.3006 0.054 Uiso 1 1 calc R . .
C37A C 0.0688(5) 0.9316(4) 0.6634(3) 0.0388(13) Uani 1 1 d . . .
H37Y H 0.1018 0.9773 0.6301 0.047 Uiso 1 1 calc R . .
H37I H -0.0033 0.9384 0.6509 0.047 Uiso 1 1 calc R . .
C37B C 1.5481(6) -0.7521(5) -0.2376(4) 0.0533(16) Uani 1 1 d . . .
H37Z H 1.5139 -0.712 -0.2768 0.064 Uiso 1 1 calc R . .
H37U H 1.4956 -0.7858 -0.211 0.064 Uiso 1 1 calc R . .
C37D C 1.2860(5) 0.1272(4) -0.3478(3) 0.0371(13) Uani 1 1 d . . .
H37G H 1.2233 0.0995 -0.3385 0.045 Uiso 1 1 calc R . .
H37H H 1.2663 0.1904 -0.3817 0.045 Uiso 1 1 calc R . .
C38A C 0.0489(11) 0.9688(5) 0.7219(4) 0.112(4) Uani 1 1 d . . .
H38A H 0.1225 0.9755 0.7232 0.134 Uiso 1 1 calc R . .
C38B C 1.6526(6) -0.8355(5) -0.2522(3) 0.0498(16) Uani 1 1 d . . .
H38B H 1.7073 -0.8015 -0.2769 0.06 Uiso 1 1 calc R . .
C38C C -0.2125(6) 1.8401(5) 0.5906(3) 0.0524(17) Uani 1 1 d . . .
H38C H -0.1401 1.8235 0.5655 0.063 Uiso 1 1 calc R B 1
C38D C 1.3866(5) 0.0492(4) -0.3706(3) 0.0397(13) Uani 1 1 d . . .
H38D H 1.4501 0.0763 -0.3774 0.048 Uiso 1 1 calc R . .
C39A C 0.0369(11) 0.9131(7) 0.7766(4) 0.137(6) Uani 1 1 d . . .
H39A H 0.0273 0.9528 0.8069 0.205 Uiso 1 1 calc R . .
H39B H 0.1024 0.8524 0.7845 0.205 Uiso 1 1 calc R . .
H39C H -0.0283 0.8916 0.7803 0.205 Uiso 1 1 calc R . .
C39B C 1.7027(6) -0.9069(5) -0.1931(4) 0.070(2) Uani 1 1 d . . .
H39D H 1.7196 -0.8672 -0.1696 0.105 Uiso 1 1 calc R . .
H39E H 1.7708 -0.9588 -0.2035 0.105 Uiso 1 1 calc R . .
H39F H 1.6502 -0.9408 -0.168 0.105 Uiso 1 1 calc R . .
C39C C -0.1835(7) 1.8238(5) 0.6551(4) 0.069(2) Uani 1 1 d . B .
H39Q H -0.1376 1.8658 0.6541 0.103 Uiso 1 1 calc R . .
H39W H -0.1428 1.7513 0.6713 0.103 Uiso 1 1 calc R . .
H39N H -0.2513 1.8437 0.6817 0.103 Uiso 1 1 calc R . .
C39D C 1.4171(7) -0.0537(5) -0.3236(3) 0.064(2) Uani 1 1 d . . .
H39R H 1.4274 -0.044 -0.2842 0.096 Uiso 1 1 calc R . .
H39T H 1.4858 -0.0995 -0.3387 0.096 Uiso 1 1 calc R . .
H39Y H 1.3579 -0.0839 -0.3175 0.096 Uiso 1 1 calc R . .
C40A C -0.0235(8) 1.0841(5) 0.7076(3) 0.076(3) Uani 1 1 d . . .
H40A H -0.003 1.1188 0.6654 0.114 Uiso 1 1 calc R . .
H40B H -0.0113 1.1167 0.737 0.114 Uiso 1 1 calc R . .
H40C H -0.1015 1.0891 0.7114 0.114 Uiso 1 1 calc R . .
C40B C 1.6306(8) -0.8955(8) -0.2901(5) 0.107(4) Uani 1 1 d . . .
H40D H 1.5992 -0.8488 -0.3283 0.161 Uiso 1 1 calc R . .
H40E H 1.5785 -0.9309 -0.2664 0.161 Uiso 1 1 calc R . .
H40F H 1.6999 -0.9461 -0.3004 0.161 Uiso 1 1 calc R . .
C40C C -0.2705(6) 1.9530(5) 0.5630(3) 0.0590(18) Uani 1 1 d . B .
H40Q H -0.2238 1.9933 0.564 0.088 Uiso 1 1 calc R . .
H40W H -0.3409 1.9756 0.587 0.088 Uiso 1 1 calc R . .
H40U H -0.2841 1.9629 0.52 0.088 Uiso 1 1 calc R . .
C40D C 1.3697(6) 0.0373(5) -0.4329(3) 0.0518(16) Uani 1 1 d . . .
H40G H 1.3502 0.1046 -0.4625 0.078 Uiso 1 1 calc R . .
H40H H 1.3101 0.0077 -0.4274 0.078 Uiso 1 1 calc R . .
H40I H 1.438 -0.0081 -0.4486 0.078 Uiso 1 1 calc R . .
O41 O 1.3588(4) 0.2724(3) 0.0723(2) 0.0434(9) Uani 1 1 d . . .
H41 H 1.3478 0.3197 0.0896 0.065 Uiso 1 1 calc R . .
C42 C 1.3460(7) 0.3138(6) 0.0098(4) 0.066(2) Uani 1 1 d . . .
H42A H 1.3042 0.2781 -0.0031 0.08 Uiso 1 1 calc R . .
H42B H 1.2997 0.3865 0.004 0.08 Uiso 1 1 calc R . .
C43 C 1.4398(8) 0.3102(8) -0.0300(4) 0.106(3) Uani 1 1 d . . .
H43A H 1.4791 0.3503 -0.0193 0.127 Uiso 1 1 calc R . .
H43B H 1.4169 0.345 -0.0724 0.127 Uiso 1 1 calc R . .
C44 C 1.5221(8) 0.2031(7) -0.0308(4) 0.090(3) Uani 1 1 d . . .
H44A H 1.5873 0.2102 -0.0586 0.135 Uiso 1 1 calc R . .
H44B H 1.487 0.1644 -0.0453 0.135 Uiso 1 1 calc R . .
H44C H 1.5445 0.1665 0.0111 0.135 Uiso 1 1 calc R . .
O45 O 0.8205(5) 0.1172(4) 0.0638(2) 0.0635(13) Uani 1 1 d . . .
H45 H 0.7709 0.1737 0.0536 0.095 Uiso 1 1 calc R . .
C46 C 0.9032(6) 0.1039(5) 0.0125(3) 0.0537(17) Uani 1 1 d . . .
H46A H 0.9502 0.0312 0.0204 0.064 Uiso 1 1 calc R . .
H46B H 0.9508 0.1461 0.0097 0.064 Uiso 1 1 calc R . .
C47 C 0.8538(6) 0.1334(5) -0.0472(3) 0.0492(15) Uani 1 1 d . . .
H47A H 0.8062 0.206 -0.0549 0.059 Uiso 1 1 calc R . .
H47B H 0.8068 0.0907 -0.0446 0.059 Uiso 1 1 calc R . .
C48 C 0.9405(7) 0.1203(6) -0.1005(4) 0.067(2) Uani 1 1 d . . .
H48A H 0.9047 0.1389 -0.1388 0.1 Uiso 1 1 calc R . .
H48B H 0.9881 0.0487 -0.0929 0.1 Uiso 1 1 calc R . .
H48C H 0.9851 0.1649 -0.1044 0.1 Uiso 1 1 calc R . .
O49 O 0.1581(5) 0.6430(4) 0.3364(2) 0.0629(14) Uani 1 1 d . . .
H49 H 0.1777 0.5877 0.3256 0.094 Uiso 1 1 calc R . .
C50 C 0.0534(7) 0.6582(5) 0.3682(3) 0.0571(18) Uani 1 1 d . . .
H50A H 0.0519 0.5963 0.4016 0.069 Uiso 1 1 calc R . .
H50B H -0.0028 0.6722 0.3396 0.069 Uiso 1 1 calc R . .
C51 C 0.0290(7) 0.7502(5) 0.3957(3) 0.0599(18) Uani 1 1 d . . .
H51A H 0.0855 0.7346 0.4245 0.072 Uiso 1 1 calc R . .
H51B H 0.0345 0.8105 0.362 0.072 Uiso 1 1 calc R . .
C52 C -0.0833(8) 0.7763(7) 0.4297(4) 0.082(3) Uani 1 1 d . . .
H52A H -0.0943 0.8348 0.4467 0.123 Uiso 1 1 calc R . .
H52B H -0.089 0.7171 0.4634 0.123 Uiso 1 1 calc R . .
H52C H -0.1397 0.7942 0.4011 0.123 Uiso 1 1 calc R . .
O60 O 0.7041(6) -0.1505(4) 0.3261(3) 0.0769(17) Uani 1 1 d . . .
H60 H 0.7199 -0.2132 0.344 0.115 Uiso 1 1 calc R C 1
C61A C 0.579(5) -0.098(3) 0.3374(15) 0.088(7) Uani 0.5 1 d PD D 1
H61A H 0.5645 -0.0238 0.3173 0.106 Uiso 0.5 1 calc PR D 1
H61B H 0.5412 -0.1241 0.315 0.106 Uiso 0.5 1 calc PR D 1
C62A C 0.5234(16) -0.1059(10) 0.4026(9) 0.096(4) Uani 0.5 1 d PD D 1
H62A H 0.4425 -0.0808 0.3999 0.115 Uiso 0.5 1 calc PR D 1
H62B H 0.5417 -0.06 0.4213 0.115 Uiso 0.5 1 calc PR D 1
C63A C 0.555(3) -0.2145(15) 0.4459(15) 0.189(12) Uani 0.5 1 d PD D 1
H63A H 0.5203 -0.2116 0.4876 0.284 Uiso 0.5 1 calc PR D 1
H63B H 0.6354 -0.242 0.4473 0.284 Uiso 0.5 1 calc PR D 1
H63C H 0.5296 -0.2591 0.4305 0.284 Uiso 0.5 1 calc PR D 1
C61B C 0.582(5) -0.127(3) 0.3378(16) 0.088(7) Uani 0.5 1 d PD D 2
H61C H 0.5531 -0.1286 0.3007 0.106 Uiso 0.5 1 calc PR D 2
H61D H 0.5501 -0.0553 0.3422 0.106 Uiso 0.5 1 calc PR D 2
C62B C 0.5385(14) -0.1953(12) 0.3937(9) 0.096(4) Uani 0.5 1 d PD D 2
H62C H 0.5781 -0.2694 0.3986 0.115 Uiso 0.5 1 calc PR D 2
H62D H 0.4576 -0.1808 0.3969 0.115 Uiso 0.5 1 calc PR D 2
C63B C 0.577(3) -0.146(2) 0.4342(16) 0.189(12) Uani 0.5 1 d PD D 2
H63D H 0.5635 -0.179 0.4779 0.284 Uiso 0.5 1 calc PR D 2
H63E H 0.5358 -0.0728 0.4261 0.284 Uiso 0.5 1 calc PR D 2
H63F H 0.6559 -0.1557 0.4244 0.284 Uiso 0.5 1 calc PR D 2
H7A H 1.037(13) -0.055(11) 0.142(7) 0.227 Uiso 1 1 d . . .
H7B H 0.854(11) 0.246(8) 0.177(7) 0.227 Uiso 1 1 d D . .
H7C H 0.594(9) 0.729(10) 0.160(7) 0.227 Uiso 1 1 d D . .
H7D H 0.380(9) 1.035(10) 0.210(7) 0.227 Uiso 1 1 d D . .

loop_
_atom_site_aniso_label
_atom_site_aniso_U_11
_atom_site_aniso_U_22
_atom_site_aniso_U_33
_atom_site_aniso_U_23
_atom_site_aniso_U_13
_atom_site_aniso_U_12
O1A 0.072(3) 0.027(2) 0.052(3) -0.0094(18) 0.003(2) 0.0004(19)
O1B 0.054(3) 0.037(2) 0.075(3) -0.020(2) -0.005(2) -0.020(2)
O1C 0.066(3) 0.049(3) 0.101(4) -0.043(3) 0.010(3) -0.027(2)
O1D 0.054(3) 0.042(2) 0.051(3) -0.0226(19) 0.007(2) -0.009(2)
O2A 0.045(3) 0.045(2) 0.043(2) -0.0196(18) 0.006(2) -0.0042(19)
O2B 0.039(3) 0.040(2) 0.053(3) -0.0208(19) -0.001(2) -0.0037(18)
O2C 0.058(3) 0.058(3) 0.070(3) -0.041(2) 0.013(3) -0.016(2)
O2D 0.078(3) 0.044(2) 0.059(3) -0.025(2) 0.013(2) -0.032(2)
O12A 0.040(2) 0.030(2) 0.051(2) -0.0154(18) 0.0120(19) -0.0129(17)
O12B 0.032(2) 0.039(2) 0.044(2) -0.0200(17) 0.0054(17) -0.0147(17)
O12C 0.061(3) 0.051(2) 0.040(2) -0.0180(19) 0.017(2) -0.030(2)
O12D 0.032(2) 0.042(2) 0.043(2) -0.0192(17) 0.0059(17) -0.0168(17)
O13A 0.032(2) 0.0283(18) 0.037(2) -0.0165(15) 0.0075(16) -0.0083(15)
O13B 0.029(2) 0.0301(18) 0.035(2) -0.0147(15) 0.0034(16) -0.0098(15)
O13C 0.056(3) 0.0314(19) 0.034(2) -0.0145(16) 0.0173(19) -0.0125(18)
O13D 0.043(2) 0.037(2) 0.034(2) -0.0170(16) 0.0093(18) -0.0188(17)
N1A 0.038(3) 0.032(3) 0.041(3) -0.012(2) -0.005(2) 0.001(2)
N1B 0.039(3) 0.026(2) 0.043(3) -0.0053(19) -0.009(2) -0.004(2)
N1C 0.045(3) 0.040(3) 0.058(3) -0.024(2) -0.007(3) -0.009(2)
N1D 0.056(4) 0.037(3) 0.033(3) -0.012(2) 0.005(2) -0.016(2)
N7A 0.036(3) 0.031(2) 0.028(2) -0.0115(18) 0.009(2) -0.013(2)
N7B 0.035(3) 0.033(2) 0.034(3) -0.0115(19) 0.003(2) -0.006(2)
N7C 0.032(3) 0.029(2) 0.026(2) -0.0102(17) 0.0058(19) -0.0078(18)
N7D 0.030(3) 0.036(2) 0.038(3) -0.019(2) -0.001(2) -0.0054(19)
N10A 0.039(3) 0.035(2) 0.034(2) -0.0162(19) 0.007(2) -0.015(2)
N10B 0.026(2) 0.028(2) 0.038(2) -0.0148(18) 0.0030(19) -0.0078(18)
N10C 0.037(3) 0.031(2) 0.036(3) -0.0101(19) 0.007(2) -0.011(2)
N10D 0.032(3) 0.043(3) 0.041(3) -0.023(2) 0.002(2) -0.014(2)
C1A 0.028(3) 0.032(3) 0.038(3) -0.014(2) -0.005(2) -0.006(2)
C1B 0.033(3) 0.021(2) 0.030(3) -0.002(2) -0.007(2) -0.002(2)
C1C 0.035(3) 0.029(3) 0.035(3) -0.011(2) -0.008(2) -0.002(2)
C1D 0.042(3) 0.029(3) 0.029(3) -0.010(2) -0.001(2) -0.009(2)
C2A 0.021(3) 0.031(3) 0.036(3) -0.003(2) -0.007(2) -0.006(2)
C2B 0.032(3) 0.025(3) 0.043(3) -0.003(2) -0.004(3) -0.012(2)
C2C 0.036(3) 0.027(3) 0.040(3) -0.007(2) -0.004(3) -0.011(2)
C2D 0.037(3) 0.032(3) 0.032(3) -0.005(2) -0.004(2) -0.019(2)
C3A 0.030(3) 0.033(3) 0.027(3) -0.008(2) -0.001(2) -0.007(2)
C3B 0.022(3) 0.027(3) 0.039(3) -0.001(2) 0.001(2) -0.003(2)
C3C 0.021(3) 0.029(3) 0.039(3) -0.008(2) -0.002(2) -0.006(2)
C3D 0.030(3) 0.037(3) 0.032(3) -0.010(2) 0.000(2) -0.012(2)
C4A 0.026(3) 0.032(3) 0.029(3) -0.011(2) -0.002(2) -0.009(2)
C4B 0.028(3) 0.028(3) 0.024(3) -0.001(2) -0.007(2) -0.004(2)
C4C 0.023(3) 0.025(2) 0.028(3) -0.004(2) -0.007(2) -0.003(2)
C4D 0.037(3) 0.029(3) 0.024(3) -0.009(2) -0.004(2) -0.007(2)
C5A 0.027(3) 0.028(3) 0.029(3) -0.004(2) -0.006(2) -0.010(2)
C5B 0.033(3) 0.024(2) 0.034(3) -0.004(2) -0.007(2) -0.006(2)
C5C 0.032(3) 0.025(2) 0.025(3) -0.005(2) -0.002(2) -0.007(2)
C5D 0.033(3) 0.037(3) 0.032(3) -0.010(2) -0.002(2) -0.014(2)
C6A 0.022(3) 0.031(3) 0.031(3) -0.008(2) -0.002(2) -0.008(2)
C6B 0.026(3) 0.027(2) 0.028(3) -0.003(2) -0.003(2) -0.003(2)
C6C 0.025(3) 0.035(3) 0.027(3) -0.009(2) -0.001(2) -0.010(2)
C6D 0.032(3) 0.034(3) 0.030(3) -0.011(2) 0.004(2) -0.007(2)
C8A 0.039(3) 0.034(3) 0.034(3) -0.015(2) 0.000(3) -0.007(2)
C8B 0.031(3) 0.042(3) 0.030(3) -0.012(2) 0.000(2) -0.010(2)
C8C 0.033(3) 0.036(3) 0.027(3) -0.010(2) 0.002(2) -0.010(2)
C8D 0.032(3) 0.042(3) 0.040(3) -0.022(3) -0.004(3) -0.007(2)
C9A 0.036(3) 0.035(3) 0.036(3) -0.020(2) 0.003(2) -0.010(2)
C9B 0.034(3) 0.035(3) 0.035(3) -0.017(2) -0.002(2) -0.005(2)
C9C 0.030(3) 0.036(3) 0.029(3) -0.013(2) 0.002(2) -0.004(2)
C9D 0.036(3) 0.048(3) 0.036(3) -0.021(3) -0.003(3) -0.010(3)
C11A 0.027(3) 0.034(3) 0.041(3) -0.022(2) 0.002(2) -0.009(2)
C11B 0.026(3) 0.032(3) 0.031(3) -0.009(2) -0.002(2) -0.009(2)
C11C 0.039(3) 0.036(3) 0.031(3) -0.011(2) 0.006(3) -0.007(3)
C11D 0.024(3) 0.039(3) 0.040(3) -0.016(2) -0.007(2) -0.005(2)
C14A 0.029(3) 0.027(2) 0.032(3) -0.014(2) 0.002(2) -0.009(2)
C14B 0.033(3) 0.023(2) 0.031(3) -0.010(2) 0.000(2) -0.006(2)
C14C 0.038(3) 0.029(3) 0.040(3) -0.015(2) 0.007(3) -0.003(2)
C14D 0.036(3) 0.033(3) 0.027(3) -0.014(2) 0.001(2) -0.014(2)
C15A 0.021(3) 0.033(3) 0.044(3) -0.018(2) 0.003(2) -0.007(2)
C15B 0.032(3) 0.029(3) 0.032(3) -0.008(2) -0.010(2) -0.008(2)
C15C 0.040(3) 0.033(3) 0.033(3) -0.008(2) -0.004(3) 0.001(2)
C15D 0.031(3) 0.042(3) 0.023(3) -0.011(2) 0.004(2) -0.017(2)
C16A 0.023(3) 0.028(3) 0.041(3) -0.015(2) 0.002(2) -0.006(2)
C16B 0.025(3) 0.024(2) 0.033(3) -0.009(2) -0.002(2) -0.001(2)
C16C 0.035(3) 0.033(3) 0.027(3) -0.004(2) -0.005(2) -0.005(2)
C16D 0.035(3) 0.036(3) 0.026(3) -0.009(2) 0.000(2) -0.011(2)
C17A 0.016(2) 0.026(2) 0.034(3) -0.010(2) -0.001(2) -0.0019(19)
C17B 0.028(3) 0.022(2) 0.026(3) -0.0077(19) 0.001(2) -0.007(2)
C17C 0.030(3) 0.028(3) 0.026(3) -0.005(2) -0.003(2) -0.005(2)
C17D 0.026(3) 0.034(3) 0.022(3) -0.010(2) 0.001(2) -0.012(2)
C18A 0.031(3) 0.027(2) 0.027(3) -0.009(2) 0.001(2) -0.015(2)
C18B 0.032(3) 0.019(2) 0.023(3) -0.0025(18) -0.002(2) -0.005(2)
C18C 0.028(3) 0.033(3) 0.024(3) -0.007(2) 0.004(2) -0.005(2)
C18D 0.030(3) 0.025(2) 0.026(3) -0.005(2) 0.005(2) -0.011(2)
C19A 0.028(3) 0.028(3) 0.036(3) -0.013(2) 0.003(2) -0.010(2)
C19B 0.029(3) 0.027(2) 0.030(3) -0.006(2) -0.002(2) -0.008(2)
C19C 0.049(4) 0.040(3) 0.024(3) -0.008(2) 0.002(3) -0.013(3)
C19D 0.038(3) 0.031(3) 0.031(3) -0.007(2) 0.000(2) -0.010(2)
C20A 0.037(3) 0.028(3) 0.039(3) -0.012(2) 0.000(3) -0.005(2)
C20B 0.034(3) 0.029(3) 0.040(3) -0.010(2) 0.002(2) -0.013(2)
C20C 0.039(3) 0.032(3) 0.031(3) -0.007(2) 0.003(2) -0.015(2)
C20D 0.033(3) 0.050(3) 0.036(3) -0.019(3) 0.002(2) -0.019(3)
C21A 0.029(3) 0.041(3) 0.037(3) -0.018(2) 0.005(2) -0.020(2)
C21B 0.029(3) 0.030(3) 0.037(3) -0.012(2) -0.003(2) -0.001(2)
C21C 0.039(3) 0.036(3) 0.020(3) -0.006(2) 0.000(2) -0.001(2)
C21D 0.038(3) 0.034(3) 0.035(3) -0.011(2) -0.004(3) 0.000(2)
C22A 0.023(3) 0.050(3) 0.042(3) -0.024(3) 0.005(2) -0.013(2)
C22B 0.026(3) 0.041(3) 0.045(3) -0.018(2) -0.001(2) -0.012(2)
C22C 0.028(3) 0.033(3) 0.025(3) -0.005(2) 0.000(2) 0.001(2)
C22D 0.035(3) 0.039(3) 0.033(3) -0.014(2) -0.011(2) -0.001(2)
C23A 0.028(3) 0.030(3) 0.028(3) -0.009(2) 0.004(2) -0.009(2)
C23B 0.029(3) 0.025(2) 0.025(3) -0.0044(19) -0.001(2) -0.008(2)
C23C 0.022(3) 0.027(2) 0.022(3) -0.0048(19) -0.003(2) -0.005(2)
C23D 0.021(3) 0.032(3) 0.023(3) -0.005(2) -0.002(2) -0.007(2)
C24A 0.019(3) 0.027(2) 0.032(3) -0.011(2) -0.001(2) -0.004(2)
C24B 0.027(3) 0.023(2) 0.022(2) -0.0048(18) 0.002(2) -0.008(2)
C24C 0.024(3) 0.026(2) 0.028(3) -0.004(2) 0.002(2) -0.005(2)
C24D 0.020(3) 0.029(2) 0.028(3) -0.007(2) -0.001(2) -0.010(2)
C25A 0.024(3) 0.039(3) 0.046(3) -0.022(2) 0.001(2) -0.007(2)
C25B 0.031(3) 0.034(3) 0.032(3) -0.014(2) -0.007(2) -0.001(2)
C25C 0.029(3) 0.031(3) 0.027(3) -0.004(2) -0.006(2) 0.000(2)
C25D 0.047(4) 0.038(3) 0.025(3) -0.008(2) -0.011(2) -0.007(3)
C26A 0.034(3) 0.031(3) 0.047(3) -0.020(2) 0.003(3) -0.012(2)
C26B 0.031(3) 0.028(3) 0.032(3) -0.011(2) -0.001(2) -0.002(2)
C26C 0.030(3) 0.037(3) 0.025(3) -0.005(2) -0.005(2) -0.011(2)
C26D 0.048(4) 0.034(3) 0.024(3) -0.005(2) -0.005(2) -0.009(2)
C27A 0.024(3) 0.031(3) 0.031(3) -0.010(2) 0.000(2) -0.004(2)
C27B 0.028(3) 0.025(2) 0.028(3) -0.006(2) 0.002(2) -0.010(2)
C27C 0.022(3) 0.027(2) 0.033(3) -0.010(2) -0.007(2) -0.004(2)
C27D 0.028(3) 0.026(2) 0.025(3) -0.005(2) -0.004(2) -0.007(2)
C28A 0.026(3) 0.036(3) 0.029(3) -0.012(2) 0.000(2) -0.008(2)
C28B 0.034(3) 0.025(2) 0.028(3) -0.003(2) 0.000(2) -0.011(2)
C28C 0.021(3) 0.029(3) 0.029(3) -0.001(2) -0.004(2) -0.008(2)
C28D 0.023(3) 0.034(3) 0.027(3) -0.008(2) -0.007(2) -0.007(2)
C29A 0.026(3) 0.050(3) 0.044(3) -0.022(3) 0.009(3) -0.014(3)
C29B 0.032(3) 0.031(3) 0.038(3) -0.014(2) 0.004(2) -0.014(2)
C29C 0.038(3) 0.029(3) 0.037(3) -0.006(2) -0.014(2) -0.005(2)
C29D 0.042(4) 0.041(3) 0.031(3) -0.011(2) -0.011(3) 0.004(3)
C30A 0.035(3) 0.044(3) 0.035(3) -0.016(2) -0.001(3) -0.003(3)
C30B 0.041(3) 0.033(3) 0.035(3) -0.014(2) -0.002(3) -0.013(2)
C30C 0.054(4) 0.027(3) 0.059(4) -0.014(3) -0.031(3) 0.005(3)
C30D 0.043(4) 0.046(3) 0.036(3) -0.018(3) -0.017(3) 0.004(3)
C31A 0.035(3) 0.031(3) 0.026(3) -0.011(2) -0.001(2) -0.003(2)
C31B 0.043(3) 0.029(3) 0.031(3) -0.011(2) 0.007(2) -0.014(2)
C31C 0.039(3) 0.028(3) 0.055(4) -0.015(2) -0.023(3) 0.000(2)
C31D 0.029(3) 0.035(3) 0.030(3) -0.011(2) -0.005(2) -0.007(2)
C32A 0.040(3) 0.036(3) 0.038(3) -0.012(2) -0.005(3) -0.002(2)
C32B 0.033(3) 0.033(3) 0.031(3) -0.011(2) 0.007(2) -0.015(2)
C32C 0.026(3) 0.044(3) 0.024(3) -0.012(2) -0.001(2) -0.010(2)
C32D 0.024(3) 0.043(3) 0.050(4) -0.015(3) -0.005(3) -0.012(2)
C33A 0.046(4) 0.031(3) 0.027(3) -0.012(2) -0.005(2) -0.002(2)
C33B 0.038(3) 0.033(3) 0.038(3) -0.016(2) 0.007(3) -0.011(2)
C33C 0.062(4) 0.051(4) 0.066(4) -0.042(3) -0.028(4) 0.014(3)
C33D 0.036(3) 0.029(3) 0.031(3) -0.006(2) -0.004(2) -0.007(2)
C34A 0.055(4) 0.046(3) 0.059(4) -0.031(3) -0.012(3) -0.006(3)
C34B 0.045(4) 0.034(3) 0.062(4) -0.024(3) -0.002(3) -0.005(3)
C34C 0.050(4) 0.051(3) 0.043(4) -0.024(3) -0.016(3) -0.001(3)
C34D 0.053(4) 0.034(3) 0.040(3) -0.006(2) -0.008(3) 0.002(3)
C35A 0.047(4) 0.034(3) 0.033(3) -0.010(2) -0.006(3) -0.002(3)
C35B 0.041(4) 0.039(3) 0.045(3) -0.019(3) 0.005(3) -0.011(3)
C35C 0.028(4) 0.039(4) 0.035(4) -0.015(3) -0.003(3) -0.008(3)
C36C 0.043(5) 0.035(4) 0.042(5) -0.015(3) -0.003(4) -0.014(4)
C37C 0.071(9) 0.037(4) 0.024(6) -0.011(4) -0.010(4) -0.009(5)
C35E 0.028(4) 0.039(4) 0.035(4) -0.015(3) -0.003(3) -0.008(3)
C36E 0.043(5) 0.035(4) 0.042(5) -0.015(3) -0.003(4) -0.014(4)
C37E 0.071(9) 0.037(4) 0.024(6) -0.011(4) -0.010(4) -0.009(5)
C35D 0.040(3) 0.040(3) 0.047(4) -0.020(3) -0.008(3) -0.005(3)
C36A 0.082(5) 0.030(3) 0.031(3) -0.015(2) -0.001(3) -0.001(3)
C36B 0.044(4) 0.038(3) 0.060(4) -0.020(3) 0.009(3) -0.015(3)
C36D 0.043(4) 0.042(3) 0.045(4) -0.020(3) -0.005(3) -0.001(3)
C37A 0.042(3) 0.031(3) 0.033(3) -0.010(2) 0.005(3) -0.003(2)
C37B 0.052(4) 0.046(3) 0.070(4) -0.017(3) -0.012(3) -0.019(3)
C37D 0.039(3) 0.035(3) 0.036(3) -0.012(2) -0.003(3) -0.007(2)
C38A 0.217(12) 0.025(3) 0.048(5) -0.013(3) 0.040(6) -0.005(5)
C38B 0.044(4) 0.037(3) 0.074(5) -0.022(3) 0.001(3) -0.015(3)
C38C 0.057(4) 0.034(3) 0.048(4) -0.010(3) 0.004(3) 0.003(3)
C38D 0.045(4) 0.030(3) 0.041(3) -0.010(2) 0.001(3) -0.009(2)
C39A 0.222(13) 0.070(6) 0.052(5) -0.036(4) -0.047(7) 0.069(7)
C39B 0.043(4) 0.045(4) 0.096(6) -0.001(4) 0.006(4) -0.003(3)
C39C 0.087(6) 0.045(4) 0.079(5) -0.005(3) -0.035(4) -0.021(4)
C39D 0.081(5) 0.033(3) 0.060(4) -0.012(3) -0.001(4) 0.001(3)
C40A 0.125(7) 0.025(3) 0.053(4) -0.014(3) 0.038(4) -0.010(4)
C40B 0.088(7) 0.106(7) 0.162(10) -0.101(7) 0.005(7) -0.026(6)
C40C 0.065(5) 0.038(3) 0.061(4) -0.008(3) 0.003(4) -0.008(3)
C40D 0.057(4) 0.052(4) 0.053(4) -0.027(3) 0.000(3) -0.015(3)
O41 0.049(3) 0.037(2) 0.046(2) -0.0162(18) -0.007(2) -0.0098(19)
C42 0.075(6) 0.061(4) 0.055(4) -0.010(3) -0.021(4) -0.007(4)
C43 0.081(7) 0.140(9) 0.059(6) 0.017(5) -0.011(5) -0.022(6)
C44 0.103(7) 0.093(6) 0.046(5) -0.012(4) 0.011(5) -0.007(5)
O45 0.094(4) 0.041(2) 0.046(3) -0.0086(19) 0.007(3) -0.017(2)
C46 0.066(5) 0.046(3) 0.047(4) -0.008(3) -0.011(3) -0.015(3)
C47 0.048(4) 0.043(3) 0.051(4) -0.014(3) -0.008(3) -0.004(3)
C48 0.060(5) 0.076(5) 0.058(5) -0.024(4) -0.002(4) -0.010(4)
O49 0.091(4) 0.038(2) 0.062(3) -0.028(2) 0.032(3) -0.029(2)
C50 0.076(5) 0.041(3) 0.051(4) -0.003(3) 0.000(4) -0.024(3)
C51 0.079(5) 0.050(4) 0.050(4) -0.012(3) 0.009(4) -0.026(4)
C52 0.099(7) 0.081(5) 0.065(5) -0.021(4) 0.020(5) -0.036(5)
O60 0.130(5) 0.050(3) 0.059(3) -0.019(2) 0.016(3) -0.045(3)
C61A 0.097(8) 0.09(2) 0.083(7) -0.021(9) 0.028(6) -0.052(14)
C62A 0.076(9) 0.064(7) 0.155(14) -0.036(9) -0.033(9) -0.013(7)
C63A 0.25(3) 0.098(17) 0.21(2) -0.02(2) -0.14(2) 0.00(2)
C61B 0.097(8) 0.09(2) 0.083(7) -0.021(9) 0.028(6) -0.052(14)
C62B 0.076(9) 0.064(7) 0.155(14) -0.036(9) -0.033(9) -0.013(7)
C63B 0.25(3) 0.098(17) 0.21(2) -0.02(2) -0.14(2) 0.00(2)

loop_
_atom_type_symbol
_atom_type_description
_atom_type_scat_dispersion_real
_atom_type_scat_dispersion_imag
_atom_type_scat_source
O O 0.0106 0 'International Tables Vol C Tables 4.2.6.8 and 6.1.1.4'
N N 0.0061 0 'International Tables Vol C Tables 4.2.6.8 and 6.1.1.4'
C C 0.0033 0 'International Tables Vol C Tables 4.2.6.8 and 6.1.1.4'
H H 0 0 'International Tables Vol C Tables 4.2.6.8 and 6.1.1.4'

loop_
_geom_angle_atom_site_label_1
_geom_angle_atom_site_label_2
_geom_angle_atom_site_label_3
_geom_angle
C11A O13A C14A 115.2(4)
C11B O13B C14B 116.6(4)
C11C O13C C14C 117.0(4)
C11D O13D C14D 116.7(4)
O2A N1A O1A 122.3(4)
O2A N1A C1A 119.5(4)
O1A N1A C1A 118.2(5)
O2B N1B O1B 121.3(4)
O2B N1B C1B 119.5(4)
O1B N1B C1B 119.1(5)
O2C N1C O1C 122.7(5)
O2C N1C C1C 119.3(5)
O1C N1C C1C 118.0(5)
O2D N1D O1D 121.2(5)
O2D N1D C1D 120.1(5)
O1D N1D C1D 118.7(5)
C4A N7A C8A 123.1(4)
C4A N7A H7A 118(10)
C8A N7A H7A 117(10)
C4B N7B C8B 124.2(4)
C4B N7B H7B 125(8)
C8B N7B H7B 111(8)
C4C N7C C8C 124.5(4)
C4C N7C H7C 112(8)
C8C N7C H7C 120(8)
C4D N7D C8D 124.0(4)
C4D N7D H7D 111(8)
C8D N7D H7D 124(8)
C11A N10A C9A 118.1(4)
C11A N10A H10A 121
C9A N10A H10A 121
C11B N10B C9B 120.9(4)
C11B N10B H10B 119.6
C9B N10B H10B 119.6
C11C N10C C9C 119.7(4)
C11C N10C H10C 120.1
C9C N10C H10C 120.1
C11D N10D C9D 121.1(5)
C11D N10D H10D 119.4
C9D N10D H10D 119.4
C6A C1A C2A 120.8(5)
C6A C1A N1A 120.0(5)
C2A C1A N1A 119.2(4)
C2B C1B C6B 120.8(5)
C2B C1B N1B 119.4(5)
C6B C1B N1B 119.8(5)
C2C C1C C6C 120.9(5)
C2C C1C N1C 120.1(5)
C6C C1C N1C 118.9(5)
C6D C1D C2D 120.9(4)
C6D C1D N1D 119.7(5)
C2D C1D N1D 119.3(5)
C3A C2A C1A 119.9(4)
C3A C2A H2A 120
C1A C2A H2A 120
C1B C2B C3B 120.2(5)
C1B C2B H2B 119.9
C3B C2B H2B 119.9
C1C C2C C3C 120.4(5)
C1C C2C H2C 119.8
C3C C2C H2C 119.8
C3D C2D C1D 120.0(5)
C3D C2D H2D 120
C1D C2D H2D 120
C2A C3A C4A 120.3(5)
C2A C3A H3A 119.9
C4A C3A H3A 119.9
C2B C3B C4B 120.1(5)
C2B C3B H3B 119.9
C4B C3B H3B 119.9
C2C C3C C4C 119.3(5)
C2C C3C H3C 120.4
C4C C3C H3C 120.4
C2D C3D C4D 120.2(5)
C2D C3D H3D 119.9
C4D C3D H3D 119.9
N7A C4A C3A 122.8(5)
N7A C4A C5A 119.0(4)
C3A C4A C5A 118.2(4)
N7B C4B C3B 123.2(5)
N7B C4B C5B 118.4(4)
C3B C4B C5B 118.4(4)
N7C C4C C5C 118.6(4)
N7C C4C C3C 122.9(5)
C5C C4C C3C 118.4(4)
N7D C4D C3D 123.0(5)
N7D C4D C5D 118.2(5)
C3D C4D C5D 118.7(4)
C6A C5A C4A 121.1(4)
C6A C5A H5A 119.4
C4A C5A H5A 119.4
C6B C5B C4B 121.0(5)
C6B C5B H5B 119.5
C4B C5B H5B 119.5
C6C C5C C4C 121.5(5)
C6C C5C H5C 119.3
C4C C5C H5C 119.3
C6D C5D C4D 120.9(5)
C6D C5D H5D 119.6
C4D C5D H5D 119.6
C5A C6A C1A 119.7(5)
C5A C6A H6A 120.2
C1A C6A H6A 120.2
C5B C6B C1B 119.5(5)
C5B C6B H6B 120.3
C1B C6B H6B 120.3
C5C C6C C1C 119.3(5)
C5C C6C H6C 120.3
C1C C6C H6C 120.3
C5D C6D C1D 119.1(5)
C5D C6D H6D 120.4
C1D C6D H6D 120.4
N7A C8A C9A 108.2(4)
N7A C8A H8A1 110
C9A C8A H8A1 110
N7A C8A H8A2 110
C9A C8A H8A2 110
H8A1 C8A H8A2 108.4
N7B C8B C9B 112.4(4)
N7B C8B H8B1 109.1
C9B C8B H8B1 109.1
N7B C8B H8B2 109.1
C9B C8B H8B2 109.1
H8B1 C8B H8B2 107.9
N7C C8C C9C 114.4(4)
N7C C8C H8C1 108.6
C9C C8C H8C1 108.6
N7C C8C H8C2 108.6
C9C C8C H8C2 108.6
H8C1 C8C H8C2 107.6
N7D C8D C9D 113.4(5)
N7D C8D H8D1 108.9
C9D C8D H8D1 108.9
N7D C8D H8D2 108.9
C9D C8D H8D2 108.9
H8D1 C8D H8D2 107.7
N10A C9A C8A 110.5(4)
N10A C9A H9A1 109.5
C8A C9A H9A1 109.5
N10A C9A H9A2 109.5
C8A C9A H9A2 109.5
H9A1 C9A H9A2 108.1
N10B C9B C8B 113.5(4)
N10B C9B H9B1 108.9
C8B C9B H9B1 108.9
N10B C9B H9B2 108.9
C8B C9B H9B2 108.9
H9B1 C9B H9B2 107.7
N10C C9C C8C 110.0(4)
N10C C9C H9C1 109.7
C8C C9C H9C1 109.7
N10C C9C H9C2 109.7
C8C C9C H9C2 109.7
H9C1 C9C H9C2 108.2
N10D C9D C8D 110.5(4)
N10D C9D H9D1 109.5
C8D C9D H9D1 109.5
N10D C9D H9D2 109.5
C8D C9D H9D2 109.5
H9D1 C9D H9D2 108.1
O12A C11A N10A 124.9(5)
O12A C11A O13A 124.5(4)
N10A C11A O13A 110.6(4)
O12B C11B N10B 124.3(5)
O12B C11B O13B 124.4(4)
N10B C11B O13B 111.2(4)
O12C C11C N10C 125.6(5)
O12C C11C O13C 123.9(5)
N10C C11C O13C 110.5(4)
O12D C11D N10D 125.4(5)
O12D C11D O13D 123.9(5)
N10D C11D O13D 110.7(4)
O13A C14A C15A 110.6(4)
O13A C14A C19A 105.7(4)
C15A C14A C19A 111.1(4)
O13A C14A H14A 109.8
C15A C14A H14A 109.8
C19A C14A H14A 109.8
O13B C14B C15B 107.3(4)
O13B C14B C19B 109.9(4)
C15B C14B C19B 111.4(4)
O13B C14B H14B 109.4
C15B C14B H14B 109.4
C19B C14B H14B 109.4
O13C C14C C15C 108.3(4)
O13C C14C C19C 108.3(5)
C15C C14C C19C 111.8(4)
O13C C14C H14C 109.5
C15C C14C H14C 109.5
C19C C14C H14C 109.5
O13D C14D C19D 106.9(4)
O13D C14D C15D 110.9(4)
C19D C14D C15D 110.9(4)
O13D C14D H14D 109.4
C19D C14D H14D 109.4
C15D C14D H14D 109.4
C14A C15A C16A 109.0(4)
C14A C15A H15A 109.9
C16A C15A H15A 109.9
C14A C15A H15B 109.9
C16A C15A H15B 109.9
H15A C15A H15B 108.3
C14B C15B C16B 108.7(4)
C14B C15B H15C 110
C16B C15B H15C 110
C14B C15B H15D 110
C16B C15B H15D 110
H15C C15B H15D 108.3
C14C C15C C16C 108.3(4)
C14C C15C H15X 110
C16C C15C H15X 110
C14C C15C H15T 110
C16C C15C H15T 110
H15X C15C H15T 108.4
C14D C15D C16D 110.3(4)
C14D C15D H15W 109.6
C16D C15D H15W 109.6
C14D C15D H15Z 109.6
C16D C15D H15Z 109.6
H15W C15D H15Z 108.1
C15A C16A C17A 113.8(4)
C15A C16A H16A 108.8
C17A C16A H16A 108.8
C15A C16A H16B 108.8
C17A C16A H16B 108.8
H16A C16A H16B 107.7
C15B C16B C17B 115.1(4)
C15B C16B H16C 108.5
C17B C16B H16C 108.5
C15B C16B H16D 108.5
C17B C16B H16D 108.5
H16C C16B H16D 107.5
C15C C16C C17C 114.6(4)
C15C C16C H16Y 108.6
C17C C16C H16Y 108.6
C15C C16C H16T 108.6
C17C C16C H16T 108.6
H16Y C16C H16T 107.6
C15D C16D C17D 114.5(4)
C15D C16D H16R 108.6
C17D C16D H16R 108.6
C15D C16D H16E 108.6
C17D C16D H16E 108.6
H16R C16D H16E 107.6
C18A C17A C20A 108.6(4)
C18A C17A C16A 109.0(4)
C20A C17A C16A 109.0(4)
C18A C17A C24A 109.7(4)
C20A C17A C24A 111.6(4)
C16A C17A C24A 108.9(4)
C18B C17B C16B 108.3(4)
C18B C17B C20B 108.8(4)
C16B C17B C20B 109.2(4)
C18B C17B C24B 110.0(4)
C16B C17B C24B 108.7(4)
C20B C17B C24B 111.7(4)
C18C C17C C16C 107.7(4)
C18C C17C C20C 108.7(4)
C16C C17C C20C 108.8(4)
C18C C17C C24C 109.8(4)
C16C C17C C24C 110.1(4)
C20C C17C C24C 111.6(4)
C20D C17D C18D 108.6(4)
C20D C17D C16D 109.2(4)
C18D C17D C16D 108.8(4)
C20D C17D C24D 112.3(4)
C18D C17D C24D 109.2(4)
C16D C17D C24D 108.6(4)
C21A C18A C17A 122.7(4)
C21A C18A C19A 121.1(4)
C17A C18A C19A 116.2(4)
C21B C18B C19B 121.0(5)
C21B C18B C17B 122.5(4)
C19B C18B C17B 116.4(4)
C21C C18C C19C 120.2(5)
C21C C18C C17C 123.3(4)
C19C C18C C17C 116.5(4)
C21D C18D C19D 121.0(5)
C21D C18D C17D 123.1(4)
C19D C18D C17D 115.9(4)
C14A C19A C18A 111.9(4)
C14A C19A H19A 109.2
C18A C19A H19A 109.2
C14A C19A H19B 109.2
C18A C19A H19B 109.2
H19A C19A H19B 107.9
C18B C19B C14B 111.9(4)
C18B C19B H19C 109.2
C14B C19B H19C 109.2
C18B C19B H19D 109.2
C14B C19B H19D 109.2
H19C C19B H19D 107.9
C14C C19C C18C 112.2(5)
C14C C19C H19P 109.2
C18C C19C H19P 109.2
C14C C19C H19O 109.2
C18C C19C H19O 109.2
H19P C19C H19O 107.9
C14D C19D C18D 110.8(4)
C14D C19D H19U 109.5
C18D C19D H19U 109.5
C14D C19D H19Y 109.5
C18D C19D H19Y 109.5
H19U C19D H19Y 108.1
C17A C20A H20A 109.5
C17A C20A H20B 109.5
H20A C20A H20B 109.5
C17A C20A H20C 109.5
H20A C20A H20C 109.5
H20B C20A H20C 109.5
C17B C20B H20D 109.5
C17B C20B H20E 109.5
H20D C20B H20E 109.5
C17B C20B H20F 109.5
H20D C20B H20F 109.5
H20E C20B H20F 109.5
C17C C20C H20Q 109.5
C17C C20C H20W 109.5
H20Q C20C H20W 109.5
C17C C20C H20Z 109.5
H20Q C20C H20Z 109.5
H20W C20C H20Z 109.5
C17D C20D H20X 109.5
C17D C20D H20H 109.5
H20X C20D H20H 109.5
C17D C20D H20I 109.5
H20X C20D H20I 109.5
H20H C20D H20I 109.5
C18A C21A C22A 124.4(4)
C18A C21A H21A 117.8
C22A C21A H21A 117.8
C18B C21B C22B 125.4(5)
C18B C21B H21B 117.3
C22B C21B H21B 117.3
C18C C21C C22C 124.6(5)
C18C C21C H21C 117.7
C22C C21C H21C 117.7
C18D C21D C22D 125.5(5)
C18D C21D H21D 117.3
C22D C21D H21D 117.3
C21A C22A C23A 113.5(4)
C21A C22A H22A 108.9
C23A C22A H22A 108.9
C21A C22A H22B 108.9
C23A C22A H22B 108.9
H22A C22A H22B 107.7
C21B C22B C23B 113.4(4)
C21B C22B H22C 108.9
C23B C22B H22C 108.9
C21B C22B H22D 108.9
C23B C22B H22D 108.9
H22C C22B H22D 107.7
C21C C22C C23C 111.1(4)
C21C C22C H22Q 109.4
C23C C22C H22Q 109.4
C21C C22C H22W 109.4
C23C C22C H22W 109.4
H22Q C22C H22W 108
C21D C22D C23D 111.5(4)
C21D C22D H22E 109.3
C23D C22D H22E 109.3
C21D C22D H22R 109.3
C23D C22D H22R 109.3
H22E C22D H22R 108
C22A C23A C28A 112.3(4)
C22A C23A C24A 109.0(4)
C28A C23A C24A 110.0(4)
C22A C23A H23A 108.5
C28A C23A H23A 108.5
C24A C23A H23A 108.5
C28B C23B C22B 110.7(4)
C28B C23B C24B 110.1(4)
C22B C23B C24B 110.1(4)
C28B C23B H23B 108.6
C22B C23B H23B 108.6
C24B C23B H23B 108.6
C28C C23C C22C 110.8(4)
C28C C23C C24C 110.6(4)
C22C C23C C24C 109.1(4)
C28C C23C H23C 108.8
C22C C23C H23C 108.8
C24C C23C H23C 108.8
C28D C23D C22D 111.1(4)
C28D C23D C24D 110.1(4)
C22D C23D C24D 108.9(4)
C28D C23D H23D 108.9
C22D C23D H23D 108.9
C24D C23D H23D 108.9
C25A C24A C23A 113.3(4)
C25A C24A C17A 112.9(4)
C23A C24A C17A 111.3(4)
C25A C24A H24A 106.2
C23A C24A H24A 106.2
C17A C24A H24A 106.2
C25B C24B C23B 112.4(4)
C25B C24B C17B 113.5(4)
C23B C24B C17B 111.9(4)
C25B C24B H24B 106.1
C23B C24B H24B 106.1
C17B C24B H24B 106.1
C25C C24C C23C 113.0(4)
C25C C24C C17C 113.2(4)
C23C C24C C17C 110.7(4)
C25C C24C H24C 106.5
C23C C24C H24C 106.5
C17C C24C H24C 106.5
C23D C24D C25D 112.1(4)
C23D C24D C17D 110.9(4)
C25D C24D C17D 112.7(4)
C23D C24D H24D 106.9
C25D C24D H24D 106.9
C17D C24D H24D 106.9
C26A C25A C24A 114.7(4)
C26A C25A H25A 108.6
C24A C25A H25A 108.6
C26A C25A H25B 108.6
C24A C25A H25B 108.6
H25A C25A H25B 107.6
C24B C25B C26B 112.8(4)
C24B C25B H25C 109
C26B C25B H25C 109
C24B C25B H25D 109
C26B C25B H25D 109
H25C C25B H25D 107.8
C24C C25C C26C 115.7(4)
C24C C25C H25Q 108.4
C26C C25C H25Q 108.4
C24C C25C H25W 108.4
C26C C25C H25W 108.4
H25Q C25C H25W 107.4
C26D C25D C24D 114.8(4)
C26D C25D H25E 108.6
C24D C25D H25E 108.6
C26D C25D H25R 108.6
C24D C25D H25R 108.6
H25E C25D H25R 107.5
C27A C26A C25A 111.6(4)
C27A C26A H26A 109.3
C25A C26A H26A 109.3
C27A C26A H26B 109.3
C25A C26A H26B 109.3
H26A C26A H26B 108
C27B C26B C25B 112.3(4)
C27B C26B H26C 109.1
C25B C26B H26C 109.1
C27B C26B H26D 109.1
C25B C26B H26D 109.1
H26C C26B H26D 107.9
C27C C26C C25C 111.0(4)
C27C C26C H26Q 109.4
C25C C26C H26Q 109.4
C27C C26C H26W 109.4
C25C C26C H26W 109.4
H26Q C26C H26W 108
C27D C26D C25D 110.8(4)
C27D C26D H26E 109.5
C25D C26D H26E 109.5
C27D C26D H26R 109.5
C25D C26D H26R 109.5
H26E C26D H26R 108.1
C26A C27A C32A 111.5(4)
C26A C27A C28A 106.5(4)
C32A C27A C28A 111.9(4)
C26A C27A C31A 116.3(4)
C32A C27A C31A 109.7(4)
C28A C27A C31A 100.5(4)
C26B C27B C28B 105.9(4)
C26B C27B C31B 118.5(4)
C28B C27B C31B 100.3(4)
C26B C27B C32B 110.6(4)
C28B C27B C32B 111.8(4)
C31B C27B C32B 109.2(4)
C26C C27C C32C 110.3(4)
C26C C27C C28C 105.7(4)
C32C C27C C28C 112.2(4)
C26C C27C C31C 117.7(4)
C32C C27C C31C 109.6(4)
C28C C27C C31C 101.1(4)
C26D C27D C32D 110.9(4)
C26D C27D C28D 105.9(4)
C32D C27D C28D 112.1(4)
C26D C27D C31D 116.9(4)
C32D C27D C31D 110.2(4)
C28D C27D C31D 100.4(4)
C23A C28A C29A 118.3(4)
C23A C28A C27A 114.9(4)
C29A C28A C27A 104.5(4)
C23A C28A H28A 106.1
C29A C28A H28A 106.1
C27A C28A H28A 106.1
C23B C28B C29B 118.1(4)
C23B C28B C27B 115.2(4)
C29B C28B C27B 104.6(4)
C23B C28B H28B 106
C29B C28B H28B 106
C27B C28B H28B 106
C23C C28C C29C 117.3(4)
C23C C28C C27C 113.7(4)
C29C C28C C27C 105.2(4)
C23C C28C H28C 106.7
C29C C28C H28C 106.7
C27C C28C H28C 106.7
C23D C28D C29D 117.4(4)
C23D C28D C27D 114.8(4)
C29D C28D C27D 105.2(4)
C23D C28D H28D 106.2
C29D C28D H28D 106.2
C27D C28D H28D 106.2
C28A C29A C30A 103.0(4)
C28A C29A H29A 111.2
C30A C29A H29A 111.2
C28A C29A H29B 111.2
C30A C29A H29B 111.2
H29A C29A H29B 109.1
C28B C29B C30B 104.4(4)
C28B C29B H29C 110.9
C30B C29B H29C 110.9
C28B C29B H29D 110.9
C30B C29B H29D 110.9
H29C C29B H29D 108.9
C28C C29C C30C 104.8(4)
C28C C29C H29Q 110.8
C30C C29C H29Q 110.8
C28C C29C H29W 110.8
C30C C29C H29W 110.8
H29Q C29C H29W 108.9
C28D C29D C30D 103.8(4)
C28D C29D H29E 111
C30D C29D H29E 111
C28D C29D H29R 111
C30D C29D H29R 111
H29E C29D H29R 109
C31A C30A C29A 107.7(4)
C31A C30A H30A 110.2
C29A C30A H30A 110.2
C31A C30A H30B 110.2
C29A C30A H30B 110.2
H30A C30A H30B 108.5
C31B C30B C29B 106.6(4)
C31B C30B H30C 110.4
C29B C30B H30C 110.4
C31B C30B H30D 110.4
C29B C30B H30D 110.4
H30C C30B H30D 108.6
C29C C30C C31C 107.1(4)
C29C C30C H30Q 110.3
C31C C30C H30Q 110.3
C29C C30C H30W 110.3
C31C C30C H30W 110.3
H30Q C30C H30W 108.6
C29D C30D C31D 107.2(4)
C29D C30D H30R 110.3
C31D C30D H30R 110.3
C29D C30D H30T 110.3
C31D C30D H30T 110.3
H30R C30D H30T 108.5
C30A C31A C33A 112.3(4)
C30A C31A C27A 103.7(4)
C33A C31A C27A 118.9(4)
C30A C31A H31A 107.1
C33A C31A H31A 107.1
C27A C31A H31A 107.1
C33B C31B C30B 112.1(4)
C33B C31B C27B 118.8(4)
C30B C31B C27B 103.0(4)
C33B C31B H31B 107.5
C30B C31B H31B 107.5
C27B C31B H31B 107.5
C33C C31C C27C 117.7(5)
C33C C31C C30C 112.0(5)
C27C C31C C30C 103.1(4)
C33C C31C H31C 107.9
C27C C31C H31C 107.9
C30C C31C H31C 107.9
C33D C31D C30D 110.8(4)
C33D C31D C27D 119.5(4)
C30D C31D C27D 103.6(4)
C33D C31D H31D 107.5
C30D C31D H31D 107.5
C27D C31D H31D 107.5
C27A C32A H32A 109.5
C27A C32A H32B 109.5
H32A C32A H32B 109.5
C27A C32A H32C 109.5
H32A C32A H32C 109.5
H32B C32A H32C 109.5
C27B C32B H32D 109.5
C27B C32B H32E 109.5
H32D C32B H32E 109.5
C27B C32B H32F 109.5
H32D C32B H32F 109.5
H32E C32B H32F 109.5
C27C C32C H32Q 109.5
C27C C32C H32W 109.5
H32Q C32C H32W 109.5
C27C C32C H32Z 109.5
H32Q C32C H32Z 109.5
H32W C32C H32Z 109.5
C27D C32D H32R 109.5
C27D C32D H32T 109.5
H32R C32D H32T 109.5
C27D C32D H32Y 109.5
H32R C32D H32Y 109.5
H32T C32D H32Y 109.5
C34A C33A C35A 109.3(4)
C34A C33A C31A 112.7(4)
C35A C33A C31A 110.8(4)
C34A C33A H33A 108
C35A C33A H33A 108
C31A C33A H33A 108
C34B C33B C31B 112.3(4)
C34B C33B C35B 111.1(4)
C31B C33B C35B 112.7(5)
C34B C33B H33B 106.8
C31B C33B H33B 106.8
C35B C33B H33B 106.8
C35C C33C C34C 111.1(5)
C35C C33C C31C 120.3(6)
C34C C33C C31C 111.0(5)
C35C C33C C35E 37.1(5)
C34C C33C C35E 104.5(7)
C31C C33C C35E 92.4(6)
C35C C33C H33C 104.2
C34C C33C H33C 104.2
C31C C33C H33C 104.2
C35E C33C H33C 138.8
C34D C33D C31D 112.7(4)
C34D C33D C35D 110.6(4)
C31D C33D C35D 111.5(4)
C34D C33D H33D 107.3
C31D C33D H33D 107.3
C35D C33D H33D 107.3
C33A C34A H34A 109.5
C33A C34A H34B 109.5
H34A C34A H34B 109.5
C33A C34A H34C 109.5
H34A C34A H34C 109.5
H34B C34A H34C 109.5
C33B C34B H34D 109.5
C33B C34B H34E 109.5
H34D C34B H34E 109.5
C33B C34B H34F 109.5
H34D C34B H34F 109.5
H34E C34B H34F 109.5
C33C C34C H34Q 109.5
C33C C34C H34W 109.5
H34Q C34C H34W 109.5
C33C C34C H34O 109.5
H34Q C34C H34O 109.5
H34W C34C H34O 109.5
C33D C34D H34R 109.5
C33D C34D H34T 109.5
H34R C34D H34T 109.5
C33D C34D H34Y 109.5
H34R C34D H34Y 109.5
H34T C34D H34Y 109.5
C33A C35A C36A 114.0(5)
C33A C35A H35A 108.7
C36A C35A H35A 108.7
C33A C35A H35B 108.7
C36A C35A H35B 108.7
H35A C35A H35B 107.6
C36B C35B C33B 115.7(5)
C36B C35B H35C 108.4
C33B C35B H35C 108.4
C36B C35B H35D 108.4
C33B C35B H35D 108.4
H35C C35B H35D 107.4
C33C C35C C36C 112.1(6)
C33C C35C H35E 109.2
C36C C35C H35E 109.2
C33C C35C H35F 109.2
C36C C35C H35F 109.2
H35E C35C H35F 107.9
C35C C36C C37C 110.0(7)
C35C C36C H36P 109.7
C37C C36C H36P 109.7
C35C C36C H36O 109.7
C37C C36C H36O 109.7
H36P C36C H36O 108.2
C38C C37C C36C 115.8(8)
C38C C37C H37A 108.3
C36C C37C H37A 108.3
C38C C37C H37B 108.3
C36C C37C H37B 108.3
H37A C37C H37B 107.4
C36E C35E C33C 102.2(9)
C36E C35E H35Z 111.3
C33C C35E H35Z 111.3
C36E C35E H35V 111.3
C33C C35E H35V 111.3
H35Z C35E H35V 109.2
C37E C36E C35E 110.9(13)
C37E C36E H36Z 109.5
C35E C36E H36Z 109.5
C37E C36E H36V 109.5
C35E C36E H36V 109.5
H36Z C36E H36V 108
C36E C37E C38C 117.8(15)
C36E C37E H37X 107.9
C38C C37E H37X 107.9
C36E C37E H37W 107.9
C38C C37E H37W 107.9
H37X C37E H37W 107.2
C36D C35D C33D 114.8(5)
C36D C35D H35X 108.6
C33D C35D H35X 108.6
C36D C35D H35J 108.6
C33D C35D H35J 108.6
H35X C35D H35J 107.5
C37A C36A C35A 113.0(5)
C37A C36A H36L 109
C35A C36A H36L 109
C37A C36A H36K 109
C35A C36A H36K 109
H36L C36A H36K 107.8
C35B C36B C37B 112.4(5)
C35B C36B H36X 109.1
C37B C36B H36X 109.1
C35B C36B H36M 109.1
C37B C36B H36M 109.1
H36X C36B H36M 107.9
C35D C36D C37D 113.7(5)
C35D C36D H36G 108.8
C37D C36D H36G 108.8
C35D C36D H36H 108.8
C37D C36D H36H 108.8
H36G C36D H36H 107.7
C38A C37A C36A 115.2(5)
C38A C37A H37Y 108.5
C36A C37A H37Y 108.5
C38A C37A H37I 108.5
C36A C37A H37I 108.5
H37Y C37A H37I 107.5
C36B C37B C38B 116.8(5)
C36B C37B H37Z 108.1
C38B C37B H37Z 108.1
C36B C37B H37U 108.1
C38B C37B H37U 108.1
H37Z C37B H37U 107.3
C38D C37D C36D 115.1(5)
C38D C37D H37G 108.5
C36D C37D H37G 108.5
C38D C37D H37H 108.5
C36D C37D H37H 108.5
H37G C37D H37H 107.5
C39A C38A C37A 124.2(7)
C39A C38A C40A 117.7(7)
C37A C38A C40A 108.7(7)
C39A C38A H38A 100.3
C37A C38A H38A 100.3
C40A C38A H38A 100.3
C40B C38B C39B 110.3(6)
C40B C38B C37B 111.5(6)
C39B C38B C37B 110.7(6)
C40B C38B H38B 108.1
C39B C38B H38B 108.1
C37B C38B H38B 108.1
C37C C38C C39C 116.6(6)
C37C C38C C40C 113.2(6)
C39C C38C C40C 110.5(5)
C37C C38C C37E 25.5(6)
C39C C38C C37E 100.1(8)
C40C C38C C37E 105.4(7)
C37C C38C H38C 105.1
C39C C38C H38C 105.1
C40C C38C H38C 105.1
C37E C38C H38C 130
C39D C38D C37D 112.3(5)
C39D C38D C40D 111.0(5)
C37D C38D C40D 110.9(5)
C39D C38D H38D 107.5
C37D C38D H38D 107.5
C40D C38D H38D 107.5
C38A C39A H39A 109.5
C38A C39A H39B 109.5
H39A C39A H39B 109.5
C38A C39A H39C 109.5
H39A C39A H39C 109.5
H39B C39A H39C 109.5
C38B C39B H39D 109.5
C38B C39B H39E 109.5
H39D C39B H39E 109.5
C38B C39B H39F 109.5
H39D C39B H39F 109.5
H39E C39B H39F 109.5
C38C C39C H39Q 109.5
C38C C39C H39W 109.5
H39Q C39C H39W 109.5
C38C C39C H39N 109.5
H39Q C39C H39N 109.5
H39W C39C H39N 109.5
C38D C39D H39R 109.5
C38D C39D H39T 109.5
H39R C39D H39T 109.5
C38D C39D H39Y 109.5
H39R C39D H39Y 109.5
H39T C39D H39Y 109.5
C38A C40A H40A 109.5
C38A C40A H40B 109.5
H40A C40A H40B 109.5
C38A C40A H40C 109.5
H40A C40A H40C 109.5
H40B C40A H40C 109.5
C38B C40B H40D 109.5
C38B C40B H40E 109.5
H40D C40B H40E 109.5
C38B C40B H40F 109.5
H40D C40B H40F 109.5
H40E C40B H40F 109.5
C38C C40C H40Q 109.5
C38C C40C H40W 109.5
H40Q C40C H40W 109.5
C38C C40C H40U 109.5
H40Q C40C H40U 109.5
H40W C40C H40U 109.5
C38D C40D H40G 109.5
C38D C40D H40H 109.5
H40G C40D H40H 109.5
C38D C40D H40I 109.5
H40G C40D H40I 109.5
H40H C40D H40I 109.5
C42 O41 H41 109.5
C43 C42 O41 117.9(7)
C43 C42 H42A 107.8
O41 C42 H42A 107.8
C43 C42 H42B 107.8
O41 C42 H42B 107.8
H42A C42 H42B 107.2
C42 C43 C44 116.7(8)
C42 C43 H43A 108.1
C44 C43 H43A 108.1
C42 C43 H43B 108.1
C44 C43 H43B 108.1
H43A C43 H43B 107.3
C43 C44 H44A 109.5
C43 C44 H44B 109.5
H44A C44 H44B 109.5
C43 C44 H44C 109.5
H44A C44 H44C 109.5
H44B C44 H44C 109.5
C46 O45 H45 109.5
O45 C46 C47 112.3(6)
O45 C46 H46A 109.1
C47 C46 H46A 109.1
O45 C46 H46B 109.1
C47 C46 H46B 109.1
H46A C46 H46B 107.9
C46 C47 C48 112.0(6)
C46 C47 H47A 109.2
C48 C47 H47A 109.2
C46 C47 H47B 109.2
C48 C47 H47B 109.2
H47A C47 H47B 107.9
C47 C48 H48A 109.5
C47 C48 H48B 109.5
H48A C48 H48B 109.5
C47 C48 H48C 109.5
H48A C48 H48C 109.5
H48B C48 H48C 109.5
C50 O49 H49 109.5
O49 C50 C51 107.6(5)
O49 C50 H50A 110.2
C51 C50 H50A 110.2
O49 C50 H50B 110.2
C51 C50 H50B 110.2
H50A C50 H50B 108.5
C52 C51 C50 112.7(6)
C52 C51 H51A 109
C50 C51 H51A 109
C52 C51 H51B 109
C50 C51 H51B 109
H51A C51 H51B 107.8
C51 C52 H52A 109.5
C51 C52 H52B 109.5
H52A C52 H52B 109.5
C51 C52 H52C 109.5
H52A C52 H52C 109.5
H52B C52 H52C 109.5
C61B O60 C61A 15(3)
C61B O60 H60 96.3
C61A O60 H60 109.5
C62A C61A O60 121(4)
C62A C61A H61A 107.1
O60 C61A H61A 107.1
C62A C61A H61B 107.1
O60 C61A H61B 107.1
H61A C61A H61B 106.8
C61A C62A C63A 115(3)
C61A C62A H62A 108.5
C63A C62A H62A 108.5
C61A C62A H62B 108.5
C63A C62A H62B 108.5
H62A C62A H62B 107.5
C62A C63A H63A 109.5
C62A C63A H63B 109.5
H63A C63A H63B 109.5
C62A C63A H63C 109.5
H63A C63A H63C 109.5
H63B C63A H63C 109.5
O60 C61B C62B 117(4)
O60 C61B H61C 108
C62B C61B H61C 108
O60 C61B H61D 108
C62B C61B H61D 108
H61C C61B H61D 107.2
C61B C62B C63B 87(3)
C61B C62B H62C 114.1
C63B C62B H62C 114.1
C61B C62B H62D 114.1
C63B C62B H62D 114.1
H62C C62B H62D 111.3
C62B C63B H63D 109.5
C62B C63B H63E 109.5
H63D C63B H63E 109.5
C62B C63B H63F 109.5
H63D C63B H63F 109.5
H63E C63B H63F 109.5

loop_
_geom_bond_atom_site_label_1
_geom_bond_atom_site_label_2
_geom_bond_distance
O1A N1A 1.241(6)
O1B N1B 1.239(6)
O1C N1C 1.240(6)
O1D N1D 1.236(6)
O2A N1A 1.226(6)
O2B N1B 1.231(6)
O2C N1C 1.230(6)
O2D N1D 1.234(6)
O12A C11A 1.204(6)
O12B C11B 1.221(6)
O12C C11C 1.210(6)
O12D C11D 1.238(6)
O13A C11A 1.365(6)
O13A C14A 1.461(5)
O13B C11B 1.353(6)
O13B C14B 1.459(5)
O13C C11C 1.353(6)
O13C C14C 1.460(6)
O13D C11D 1.349(6)
O13D C14D 1.449(6)
N1A C1A 1.441(6)
N1B C1B 1.434(6)
N1C C1C 1.445(7)
N1D C1D 1.435(6)
N7A C4A 1.351(6)
N7A C8A 1.448(7)
N7A H7A 0.84(15)
N7B C4B 1.367(6)
N7B C8B 1.449(7)
N7B H7B 1.00(2)
N7C C4C 1.368(6)
N7C C8C 1.457(6)
N7C H7C 1.00(2)
N7D C4D 1.360(6)
N7D C8D 1.455(7)
N7D H7D 1.00(2)
N10A C11A 1.350(6)
N10A C9A 1.453(6)
N10A H10A 0.88
N10B C11B 1.338(6)
N10B C9B 1.457(6)
N10B H10B 0.88
N10C C11C 1.345(7)
N10C C9C 1.456(6)
N10C H10C 0.88
N10D C11D 1.331(6)
N10D C9D 1.456(7)
N10D H10D 0.88
C1A C6A 1.389(7)
C1A C2A 1.392(7)
C1B C2B 1.375(7)
C1B C6B 1.393(7)
C1C C2C 1.379(8)
C1C C6C 1.386(7)
C1D C6D 1.381(7)
C1D C2D 1.397(7)
C2A C3A 1.376(7)
C2A H2A 0.95
C2B C3B 1.387(7)
C2B H2B 0.95
C2C C3C 1.381(7)
C2C H2C 0.95
C2D C3D 1.368(7)
C2D H2D 0.95
C3A C4A 1.409(7)
C3A H3A 0.95
C3B C4B 1.405(7)
C3B H3B 0.95
C3C C4C 1.412(7)
C3C H3C 0.95
C3D C4D 1.402(7)
C3D H3D 0.95
C4A C5A 1.421(7)
C4B C5B 1.411(7)
C4C C5C 1.410(7)
C4D C5D 1.411(7)
C5A C6A 1.359(7)
C5A H5A 0.95
C5B C6B 1.370(7)
C5B H5B 0.95
C5C C6C 1.356(7)
C5C H5C 0.95
C5D C6D 1.374(7)
C5D H5D 0.95
C6A H6A 0.95
C6B H6B 0.95
C6C H6C 0.95
C6D H6D 0.95
C8A C9A 1.515(7)
C8A H8A1 0.99
C8A H8A2 0.99
C8B C9B 1.524(7)
C8B H8B1 0.99
C8B H8B2 0.99
C8C C9C 1.532(7)
C8C H8C1 0.99
C8C H8C2 0.99
C8D C9D 1.515(8)
C8D H8D1 0.99
C8D H8D2 0.99
C9A H9A1 0.99
C9A H9A2 0.99
C9B H9B1 0.99
C9B H9B2 0.99
C9C H9C1 0.99
C9C H9C2 0.99
C9D H9D1 0.99
C9D H9D2 0.99
C14A C15A 1.509(7)
C14A C19A 1.524(7)
C14A H14A 1
C14B C15B 1.502(7)
C14B C19B 1.513(7)
C14B H14B 1
C14C C15C 1.501(8)
C14C C19C 1.513(8)
C14C H14C 1
C14D C19D 1.507(7)
C14D C15D 1.507(7)
C14D H14D 1
C15A C16A 1.526(6)
C15A H15A 0.99
C15A H15B 0.99
C15B C16B 1.539(6)
C15B H15C 0.99
C15B H15D 0.99
C15C C16C 1.540(7)
C15C H15X 0.99
C15C H15T 0.99
C15D C16D 1.523(7)
C15D H15W 0.99
C15D H15Z 0.99
C16A C17A 1.550(7)
C16A H16A 0.99
C16A H16B 0.99
C16B C17B 1.540(7)
C16B H16C 0.99
C16B H16D 0.99
C16C C17C 1.541(7)
C16C H16Y 0.99
C16C H16T 0.99
C16D C17D 1.543(7)
C16D H16R 0.99
C16D H16E 0.99
C17A C18A 1.530(7)
C17A C20A 1.543(7)
C17A C24A 1.550(6)
C17B C18B 1.529(7)
C17B C20B 1.541(7)
C17B C24B 1.558(6)
C17C C18C 1.529(7)
C17C C20C 1.552(7)
C17C C24C 1.552(7)
C17D C20D 1.529(7)
C17D C18D 1.533(7)
C17D C24D 1.566(6)
C18A C21A 1.320(7)
C18A C19A 1.531(6)
C18B C21B 1.318(7)
C18B C19B 1.512(6)
C18C C21C 1.334(7)
C18C C19C 1.519(7)
C18D C21D 1.315(7)
C18D C19D 1.514(7)
C19A H19A 0.99
C19A H19B 0.99
C19B H19C 0.99
C19B H19D 0.99
C19C H19P 0.99
C19C H19O 0.99
C19D H19U 0.99
C19D H19Y 0.99
C20A H20A 0.98
C20A H20B 0.98
C20A H20C 0.98
C20B H20D 0.98
C20B H20E 0.98
C20B H20F 0.98
C20C H20Q 0.98
C20C H20W 0.98
C20C H20Z 0.98
C20D H20X 0.98
C20D H20H 0.98
C20D H20I 0.98
C21A C22A 1.501(7)
C21A H21A 0.95
C21B C22B 1.498(7)
C21B H21B 0.95
C21C C22C 1.501(7)
C21C H21C 0.95
C21D C22D 1.504(7)
C21D H21D 0.95
C22A C23A 1.515(7)
C22A H22A 0.99
C22A H22B 0.99
C22B C23B 1.522(7)
C22B H22C 0.99
C22B H22D 0.99
C22C C23C 1.534(6)
C22C H22Q 0.99
C22C H22W 0.99
C22D C23D 1.530(7)
C22D H22E 0.99
C22D H22R 0.99
C23A C28A 1.525(7)
C23A C24A 1.538(7)
C23A H23A 1
C23B C28B 1.516(6)
C23B C24B 1.540(7)
C23B H23B 1
C23C C28C 1.519(6)
C23C C24C 1.539(7)
C23C H23C 1
C23D C28D 1.520(6)
C23D C24D 1.541(6)
C23D H23D 1
C24A C25A 1.534(7)
C24A H24A 1
C24B C25B 1.531(7)
C24B H24B 1
C24C C25C 1.538(7)
C24C H24C 1
C24D C25D 1.542(7)
C24D H24D 1
C25A C26A 1.529(7)
C25A H25A 0.99
C25A H25B 0.99
C25B C26B 1.540(7)
C25B H25C 0.99
C25B H25D 0.99
C25C C26C 1.541(7)
C25C H25Q 0.99
C25C H25W 0.99
C25D C26D 1.537(7)
C25D H25E 0.99
C25D H25R 0.99
C26A C27A 1.514(7)
C26A H26A 0.99
C26A H26B 0.99
C26B C27B 1.524(7)
C26B H26C 0.99
C26B H26D 0.99
C26C C27C 1.529(7)
C26C H26Q 0.99
C26C H26W 0.99
C26D C27D 1.530(7)
C26D H26E 0.99
C26D H26R 0.99
C27A C32A 1.537(7)
C27A C28A 1.544(7)
C27A C31A 1.563(7)
C27B C28B 1.540(7)
C27B C31B 1.556(6)
C27B C32B 1.559(6)
C27C C32C 1.530(7)
C27C C28C 1.545(7)
C27C C31C 1.550(7)
C27D C32D 1.534(7)
C27D C28D 1.537(7)
C27D C31D 1.554(7)
C28A C29A 1.532(7)
C28A H28A 1
C28B C29B 1.529(7)
C28B H28B 1
C28C C29C 1.529(7)
C28C H28C 1
C28D C29D 1.525(7)
C28D H28D 1
C29A C30A 1.557(7)
C29A H29A 0.99
C29A H29B 0.99
C29B C30B 1.551(7)
C29B H29C 0.99
C29B H29D 0.99
C29C C30C 1.538(7)
C29C H29Q 0.99
C29C H29W 0.99
C29D C30D 1.545(7)
C29D H29E 0.99
C29D H29R 0.99
C30A C31A 1.546(8)
C30A H30A 0.99
C30A H30B 0.99
C30B C31B 1.550(8)
C30B H30C 0.99
C30B H30D 0.99
C30C C31C 1.562(7)
C30C H30Q 0.99
C30C H30W 0.99
C30D C31D 1.552(7)
C30D H30R 0.99
C30D H30T 0.99
C31A C33A 1.548(7)
C31A H31A 1
C31B C33B 1.537(7)
C31B H31B 1
C31C C33C 1.539(9)
C31C H31C 1
C31D C33D 1.537(7)
C31D H31D 1
C32A H32A 0.98
C32A H32B 0.98
C32A H32C 0.98
C32B H32D 0.98
C32B H32E 0.98
C32B H32F 0.98
C32C H32Q 0.98
C32C H32W 0.98
C32C H32Z 0.98
C32D H32R 0.98
C32D H32T 0.98
C32D H32Y 0.98
C33A C34A 1.526(8)
C33A C35A 1.528(7)
C33A H33A 1
C33B C34B 1.529(8)
C33B C35B 1.546(7)
C33B H33B 1
C33C C35C 1.502(9)
C33C C34C 1.527(8)
C33C C35E 1.841(18)
C33C H33C 1
C33D C34D 1.528(7)
C33D C35D 1.543(7)
C33D H33D 1
C34A H34A 0.98
C34A H34B 0.98
C34A H34C 0.98
C34B H34D 0.98
C34B H34E 0.98
C34B H34F 0.98
C34C H34Q 0.98
C34C H34W 0.98
C34C H34O 0.98
C34D H34R 0.98
C34D H34T 0.98
C34D H34Y 0.98
C35A C36A 1.532(7)
C35A H35A 0.99
C35A H35B 0.99
C35B C36B 1.508(8)
C35B H35C 0.99
C35B H35D 0.99
C35C C36C 1.537(5)
C35C H35E 0.99
C35C H35F 0.99
C36C C37C 1.541(5)
C36C H36P 0.99
C36C H36O 0.99
C37C C38C 1.417(12)
C37C H37A 0.99
C37C H37B 0.99
C35E C36E 1.540(5)
C35E H35Z 0.99
C35E H35V 0.99
C36E C37E 1.540(5)
C36E H36Z 0.99
C36E H36V 0.99
C37E C38C 1.72(2)
C37E H37X 0.99
C37E H37W 0.99
C35D C36D 1.521(8)
C35D H35X 0.99
C35D H35J 0.99
C36A C37A 1.522(7)
C36A H36L 0.99
C36A H36K 0.99
C36B C37B 1.525(8)
C36B H36X 0.99
C36B H36M 0.99
C36D C37D 1.522(7)
C36D H36G 0.99
C36D H36H 0.99
C37A C38A 1.519(9)
C37A H37Y 0.99
C37A H37I 0.99
C37B C38B 1.525(9)
C37B H37Z 0.99
C37B H37U 0.99
C37D C38D 1.520(7)
C37D H37G 0.99
C37D H37H 0.99
C38A C39A 1.283(11)
C38A C40A 1.562(9)
C38A H38A 1
C38B C40B 1.501(9)
C38B C39B 1.521(10)
C38B H38B 1
C38C C39C 1.505(9)
C38C C40C 1.520(8)
C38C H38C 1
C38D C39D 1.517(8)
C38D C40D 1.532(8)
C38D H38D 1
C39A H39A 0.98
C39A H39B 0.98
C39A H39C 0.98
C39B H39D 0.98
C39B H39E 0.98
C39B H39F 0.98
C39C H39Q 0.98
C39C H39W 0.98
C39C H39N 0.98
C39D H39R 0.98
C39D H39T 0.98
C39D H39Y 0.98
C40A H40A 0.98
C40A H40B 0.98
C40A H40C 0.98
C40B H40D 0.98
C40B H40E 0.98
C40B H40F 0.98
C40C H40Q 0.98
C40C H40W 0.98
C40C H40U 0.98
C40D H40G 0.98
C40D H40H 0.98
C40D H40I 0.98
O41 C42 1.384(8)
O41 H41 0.84
C42 C43 1.379(11)
C42 H42A 0.99
C42 H42B 0.99
C43 C44 1.540(12)
C43 H43A 0.99
C43 H43B 0.99
C44 H44A 0.98
C44 H44B 0.98
C44 H44C 0.98
O45 C46 1.446(8)
O45 H45 0.84
C46 C47 1.484(9)
C46 H46A 0.99
C46 H46B 0.99
C47 C48 1.508(9)
C47 H47A 0.99
C47 H47B 0.99
C48 H48A 0.98
C48 H48B 0.98
C48 H48C 0.98
O49 C50 1.399(8)
O49 H49 0.84
C50 C51 1.534(9)
C50 H50A 0.99
C50 H50B 0.99
C51 C52 1.501(10)
C51 H51A 0.99
C51 H51B 0.99
C52 H52A 0.98
C52 H52B 0.98
C52 H52C 0.98
O60 C61B 1.49(6)
O60 C61A 1.54(6)
O60 H60 0.84
C61A C62A 1.5201(11)
C61A H61A 0.99
C61A H61B 0.99
C62A C63A 1.5397(11)
C62A H62A 0.99
C62A H62B 0.99
C63A H63A 0.98
C63A H63B 0.98
C63A H63C 0.98
C61B C62B 1.5201(11)
C61B H61C 0.99
C61B H61D 0.99
C62B C63B 1.5398(11)
C62B H62C 0.99
C62B H62D 0.99
C63B H63D 0.98
C63B H63E 0.98
C63B H63F 0.98

loop_
_geom_torsion_atom_site_label_1
_geom_torsion_atom_site_label_2
_geom_torsion_atom_site_label_3
_geom_torsion_atom_site_label_4
_geom_torsion
O2A N1A C1A C6A -1.4(7)
O1A N1A C1A C6A 178.5(5)
O2A N1A C1A C2A 179.4(5)
O1A N1A C1A C2A -0.7(7)
O2B N1B C1B C2B 175.0(5)
O1B N1B C1B C2B -6.8(7)
O2B N1B C1B C6B -4.8(7)
O1B N1B C1B C6B 173.4(5)
O2C N1C C1C C2C 177.3(5)
O1C N1C C1C C2C -3.7(8)
O2C N1C C1C C6C -5.6(8)
O1C N1C C1C C6C 173.4(5)
O2D N1D C1D C6D 177.4(5)
O1D N1D C1D C6D -3.9(7)
O2D N1D C1D C2D -5.7(8)
O1D N1D C1D C2D 173.0(5)
C6A C1A C2A C3A 1.9(8)
N1A C1A C2A C3A -178.9(5)
C6B C1B C2B C3B 1.4(8)
N1B C1B C2B C3B -178.4(5)
C6C C1C C2C C3C -2.2(8)
N1C C1C C2C C3C 174.8(5)
C6D C1D C2D C3D 1.0(8)
N1D C1D C2D C3D -175.9(5)
C1A C2A C3A C4A -1.5(7)
C1B C2B C3B C4B -0.9(8)
C1C C2C C3C C4C -0.2(8)
C1D C2D C3D C4D -0.3(8)
C8A N7A C4A C3A -1.7(8)
C8A N7A C4A C5A 179.2(5)
C2A C3A C4A N7A -178.6(5)
C2A C3A C4A C5A 0.5(7)
C8B N7B C4B C3B -2.1(8)
C8B N7B C4B C5B 177.4(5)
C2B C3B C4B N7B 178.8(5)
C2B C3B C4B C5B -0.8(7)
C8C N7C C4C C5C -163.4(5)
C8C N7C C4C C3C 17.3(8)
C2C C3C C4C N7C -177.7(5)
C2C C3C C4C C5C 3.0(7)
C8D N7D C4D C3D -12.1(8)
C8D N7D C4D C5D 167.4(5)
C2D C3D C4D N7D 177.4(5)
C2D C3D C4D C5D -2.1(8)
N7A C4A C5A C6A 179.3(5)
C3A C4A C5A C6A 0.2(7)
N7B C4B C5B C6B -177.6(5)
C3B C4B C5B C6B 2.0(7)
N7C C4C C5C C6C 177.1(5)
C3C C4C C5C C6C -3.6(7)
N7D C4D C5D C6D -175.7(5)
C3D C4D C5D C6D 3.8(8)
C4A C5A C6A C1A 0.2(7)
C2A C1A C6A C5A -1.3(7)
N1A C1A C6A C5A 179.6(5)
C4B C5B C6B C1B -1.5(7)
C2B C1B C6B C5B -0.3(7)
N1B C1B C6B C5B 179.6(5)
C4C C5C C6C C1C 1.2(7)
C2C C1C C6C C5C 1.7(8)
N1C C1C C6C C5C -175.4(5)
C4D C5D C6D C1D -3.1(8)
C2D C1D C6D C5D 0.7(8)
N1D C1D C6D C5D 177.6(5)
C4A N7A C8A C9A -176.7(5)
C4B N7B C8B C9B 80.7(6)
C4C N7C C8C C9C -92.9(6)
C4D N7D C8D C9D 94.1(6)
C11A N10A C9A C8A -177.1(5)
N7A C8A C9A N10A 176.1(4)
C11B N10B C9B C8B -81.8(6)
N7B C8B C9B N10B 176.9(4)
C11C N10C C9C C8C 86.1(6)
N7C C8C C9C N10C -165.6(4)
C11D N10D C9D C8D -86.9(6)
N7D C8D C9D N10D 176.8(4)
C9A N10A C11A O12A -3.7(8)
C9A N10A C11A O13A 176.2(4)
C14A O13A C11A O12A -9.6(7)
C14A O13A C11A N10A 170.5(4)
C9B N10B C11B O12B 10.0(8)
C9B N10B C11B O13B -170.2(4)
C14B O13B C11B O12B 5.9(7)
C14B O13B C11B N10B -173.8(4)
C9C N10C C11C O12C 11.8(9)
C9C N10C C11C O13C -169.6(4)
C14C O13C C11C O12C 7.5(8)
C14C O13C C11C N10C -171.1(5)
C9D N10D C11D O12D -11.5(8)
C9D N10D C11D O13D 169.1(4)
C14D O13D C11D O12D -2.0(7)
C14D O13D C11D N10D 177.3(4)
C11A O13A C14A C15A -75.6(5)
C11A O13A C14A C19A 164.1(4)
C11B O13B C14B C15B -153.1(4)
C11B O13B C14B C19B 85.7(5)
C11C O13C C14C C15C -149.1(5)
C11C O13C C14C C19C 89.4(6)
C11D O13D C14D C19D 155.4(4)
C11D O13D C14D C15D -83.6(5)
O13A C14A C15A C16A -176.8(4)
C19A C14A C15A C16A -59.7(5)
O13B C14B C15B C16B -178.6(4)
C19B C14B C15B C16B -58.3(5)
O13C C14C C15C C16C -177.5(4)
C19C C14C C15C C16C -58.3(6)
O13D C14D C15D C16D -177.2(4)
C19D C14D C15D C16D -58.6(5)
C14A C15A C16A C17A 59.8(6)
C14B C15B C16B C17B 57.7(6)
C14C C15C C16C C17C 59.7(6)
C14D C15D C16D C17D 55.7(6)
C15A C16A C17A C18A -51.5(6)
C15A C16A C17A C20A 66.9(5)
C15A C16A C17A C24A -171.1(4)
C15B C16B C17B C18B -50.1(5)
C15B C16B C17B C20B 68.2(5)
C15B C16B C17B C24B -169.7(4)
C15C C16C C17C C18C -52.5(6)
C15C C16C C17C C20C 65.1(6)
C15C C16C C17C C24C -172.3(4)
C15D C16D C17D C20D 69.8(6)
C15D C16D C17D C18D -48.6(6)
C15D C16D C17D C24D -167.4(4)
C20A C17A C18A C21A 104.6(6)
C16A C17A C18A C21A -136.7(5)
C24A C17A C18A C21A -17.6(6)
C20A C17A C18A C19A -73.0(5)
C16A C17A C18A C19A 45.6(5)
C24A C17A C18A C19A 164.8(4)
C16B C17B C18B C21B -136.3(5)
C20B C17B C18B C21B 105.1(5)
C24B C17B C18B C21B -17.5(6)
C16B C17B C18B C19B 46.2(5)
C20B C17B C18B C19B -72.4(5)
C24B C17B C18B C19B 164.9(4)
C16C C17C C18C C21C -132.8(5)
C20C C17C C18C C21C 109.6(6)
C24C C17C C18C C21C -12.8(7)
C16C C17C C18C C19C 46.9(6)
C20C C17C C18C C19C -70.8(6)
C24C C17C C18C C19C 166.8(5)
C20D C17D C18D C21D 108.2(6)
C16D C17D C18D C21D -133.0(5)
C24D C17D C18D C21D -14.6(6)
C20D C17D C18D C19D -71.4(5)
C16D C17D C18D C19D 47.4(5)
C24D C17D C18D C19D 165.8(4)
O13A C14A C19A C18A 174.3(4)
C15A C14A C19A C18A 54.3(6)
C21A C18A C19A C14A 133.9(5)
C17A C18A C19A C14A -48.4(6)
C21B C18B C19B C14B 132.1(5)
C17B C18B C19B C14B -50.3(6)
O13B C14B C19B C18B 174.4(4)
C15B C14B C19B C18B 55.6(5)
O13C C14C C19C C18C 173.2(4)
C15C C14C C19C C18C 53.9(6)
C21C C18C C19C C14C 130.5(6)
C17C C18C C19C C14C -49.1(6)
O13D C14D C19D C18D 178.0(4)
C15D C14D C19D C18D 57.0(6)
C21D C18D C19D C14D 127.5(5)
C17D C18D C19D C14D -52.9(6)
C17A C18A C21A C22A -0.6(8)
C19A C18A C21A C22A 177.0(5)
C19B C18B C21B C22B 176.9(5)
C17B C18B C21B C22B -0.5(8)
C19C C18C C21C C22C 177.2(5)
C17C C18C C21C C22C -3.2(9)
C19D C18D C21D C22D 177.4(5)
C17D C18D C21D C22D -2.2(9)
C18A C21A C22A C23A -12.8(8)
C18B C21B C22B C23B -11.3(8)
C18C C21C C22C C23C -14.7(8)
C18D C21D C22D C23D -14.0(8)
C21A C22A C23A C28A 165.3(4)
C21A C22A C23A C24A 43.1(6)
C21B C22B C23B C28B 162.3(4)
C21B C22B C23B C24B 40.4(6)
C21C C22C C23C C28C 169.4(4)
C21C C22C C23C C24C 47.4(6)
C21D C22D C23D C28D 167.3(4)
C21D C22D C23D C24D 45.9(6)
C22A C23A C24A C25A 168.7(4)
C28A C23A C24A C25A 45.1(6)
C22A C23A C24A C17A -62.8(5)
C28A C23A C24A C17A 173.6(4)
C18A C17A C24A C25A 177.5(4)
C20A C17A C24A C25A 57.2(5)
C16A C17A C24A C25A -63.3(5)
C18A C17A C24A C23A 48.9(5)
C20A C17A C24A C23A -71.5(5)
C16A C17A C24A C23A 168.1(4)
C28B C23B C24B C25B 48.7(5)
C22B C23B C24B C25B 171.0(4)
C28B C23B C24B C17B 177.8(4)
C22B C23B C24B C17B -59.9(5)
C18B C17B C24B C25B 175.8(4)
C16B C17B C24B C25B -65.7(5)
C20B C17B C24B C25B 54.8(5)
C18B C17B C24B C23B 47.3(5)
C16B C17B C24B C23B 165.8(4)
C20B C17B C24B C23B -73.7(5)
C28C C23C C24C C25C 44.4(5)
C22C C23C C24C C25C 166.6(4)
C28C C23C C24C C17C 172.6(4)
C22C C23C C24C C17C -65.3(5)
C18C C17C C24C C25C 174.3(4)
C16C C17C C24C C25C -67.3(5)
C20C C17C C24C C25C 53.7(6)
C18C C17C C24C C23C 46.2(5)
C16C C17C C24C C23C 164.6(4)
C20C C17C C24C C23C -74.4(5)
C28D C23D C24D C25D 46.4(5)
C22D C23D C24D C25D 168.4(4)
C28D C23D C24D C17D 173.4(4)
C22D C23D C24D C17D -64.7(5)
C20D C17D C24D C23D -73.2(5)
C18D C17D C24D C23D 47.4(5)
C16D C17D C24D C23D 165.9(4)
C20D C17D C24D C25D 53.5(6)
C18D C17D C24D C25D 174.1(4)
C16D C17D C24D C25D -67.5(5)
C23A C24A C25A C26A -46.1(6)
C17A C24A C25A C26A -173.8(4)
C23B C24B C25B C26B -49.6(5)
C17B C24B C25B C26B -177.9(4)
C23C C24C C25C C26C -43.0(6)
C17C C24C C25C C26C -169.9(4)
C23D C24D C25D C26D -47.1(6)
C17D C24D C25D C26D -173.1(4)
C24A C25A C26A C27A 53.6(6)
C24B C25B C26B C27B 55.6(6)
C24C C25C C26C C27C 51.4(6)
C24D C25D C26D C27D 54.2(6)
C25A C26A C27A C32A 64.4(6)
C25A C26A C27A C28A -57.9(6)
C25A C26A C27A C31A -168.9(4)
C25B C26B C27B C28B -57.5(5)
C25B C26B C27B C31B -169.0(4)
C25B C26B C27B C32B 63.8(5)
C25C C26C C27C C32C 62.7(5)
C25C C26C C27C C28C -58.7(5)
C25C C26C C27C C31C -170.6(4)
C25D C26D C27D C32D 63.5(6)
C25D C26D C27D C28D -58.3(6)
C25D C26D C27D C31D -169.1(5)
C22A C23A C28A C29A 59.2(6)
C24A C23A C28A C29A -179.2(4)
C22A C23A C28A C27A -176.6(4)
C24A C23A C28A C27A -55.0(6)
C26A C27A C28A C23A 61.3(5)
C32A C27A C28A C23A -60.7(6)
C31A C27A C28A C23A -177.1(4)
C26A C27A C28A C29A -167.5(4)
C32A C27A C28A C29A 70.5(5)
C31A C27A C28A C29A -45.8(5)
C22B C23B C28B C29B 57.2(6)
C24B C23B C28B C29B 179.2(4)
C22B C23B C28B C27B -178.2(4)
C24B C23B C28B C27B -56.2(5)
C26B C27B C28B C23B 59.9(5)
C31B C27B C28B C23B -176.3(4)
C32B C27B C28B C23B -60.7(5)
C26B C27B C28B C29B -168.7(4)
C31B C27B C28B C29B -45.0(4)
C32B C27B C28B C29B 70.7(5)
C22C C23C C28C C29C 57.7(6)
C24C C23C C28C C29C 178.9(4)
C22C C23C C28C C27C -179.0(4)
C24C C23C C28C C27C -57.8(5)
C26C C27C C28C C23C 64.8(5)
C32C C27C C28C C23C -55.4(5)
C31C C27C C28C C23C -172.1(4)
C26C C27C C28C C29C -165.6(4)
C32C C27C C28C C29C 74.2(5)
C31C C27C C28C C29C -42.5(5)
C22D C23D C28D C29D 57.6(6)
C24D C23D C28D C29D 178.3(4)
C22D C23D C28D C27D -177.9(4)
C24D C23D C28D C27D -57.3(5)
C26D C27D C28D C23D 62.8(5)
C32D C27D C28D C23D -58.2(6)
C31D C27D C28D C23D -175.2(4)
C26D C27D C28D C29D -166.6(4)
C32D C27D C28D C29D 72.4(5)
C31D C27D C28D C29D -44.5(5)
C23A C28A C29A C30A 164.4(5)
C27A C28A C29A C30A 35.2(5)
C23B C28B C29B C30B 159.7(4)
C27B C28B C29B C30B 30.0(5)
C23C C28C C29C C30C 155.6(5)
C27C C28C C29C C30C 28.1(5)
C23D C28D C29D C30D 161.2(5)
C27D C28D C29D C30D 32.1(6)
C28A C29A C30A C31A -10.7(6)
C28B C29B C30B C31B -3.0(5)
C28C C29C C30C C31C -2.7(6)
C28D C29D C30D C31D -6.8(6)
C29A C30A C31A C33A -146.8(4)
C29A C30A C31A C27A -17.2(6)
C26A C27A C31A C30A 152.3(5)
C32A C27A C31A C30A -80.1(5)
C28A C27A C31A C30A 37.8(5)
C26A C27A C31A C33A -82.2(6)
C32A C27A C31A C33A 45.4(6)
C28A C27A C31A C33A 163.3(4)
C29B C30B C31B C33B -153.4(4)
C29B C30B C31B C27B -24.5(5)
C26B C27B C31B C33B -78.8(6)
C28B C27B C31B C33B 166.6(4)
C32B C27B C31B C33B 49.0(6)
C26B C27B C31B C30B 156.5(4)
C28B C27B C31B C30B 42.0(5)
C32B C27B C31B C30B -75.6(5)
C26C C27C C31C C33C -82.1(6)
C32C C27C C31C C33C 44.9(6)
C28C C27C C31C C33C 163.5(5)
C26C C27C C31C C30C 154.0(5)
C32C C27C C31C C30C -78.9(5)
C28C C27C C31C C30C 39.6(5)
C29C C30C C31C C33C -150.9(5)
C29C C30C C31C C27C -23.4(6)
C29D C30D C31D C33D -149.6(5)
C29D C30D C31D C27D -20.3(6)
C26D C27D C31D C33D -83.4(6)
C32D C27D C31D C33D 44.3(6)
C28D C27D C31D C33D 162.7(4)
C26D C27D C31D C30D 152.8(5)
C32D C27D C31D C30D -79.5(5)
C28D C27D C31D C30D 38.9(5)
C30A C31A C33A C34A 176.0(5)
C27A C31A C33A C34A 54.8(6)
C30A C31A C33A C35A -61.1(6)
C27A C31A C33A C35A 177.6(5)
C30B C31B C33B C34B -175.7(4)
C27B C31B C33B C34B 64.3(6)
C30B C31B C33B C35B -49.3(6)
C27B C31B C33B C35B -169.4(4)
C27C C31C C33C C35C -163.1(5)
C30C C31C C33C C35C -43.8(8)
C27C C31C C33C C34C 64.8(7)
C30C C31C C33C C34C -176.0(5)
C27C C31C C33C C35E 171.2(7)
C30C C31C C33C C35E -69.5(7)
C30D C31D C33D C34D -178.8(5)
C27D C31D C33D C34D 60.9(6)
C30D C31D C33D C35D -53.8(6)
C27D C31D C33D C35D -174.1(4)
C34A C33A C35A C36A -73.4(6)
C31A C33A C35A C36A 161.8(5)
C34B C33B C35B C36B 68.6(6)
C31B C33B C35B C36B -58.4(7)
C34C C33C C35C C36C 58.9(9)
C31C C33C C35C C36C -73.2(8)
C35E C33C C35C C36C -27.3(9)
C33C C35C C36C C37C 163.8(7)
C35C C36C C37C C38C 170.1(7)
C35C C33C C35E C36E 29.7(9)
C34C C33C C35E C36E -76.2(11)
C31C C33C C35E C36E 171.4(11)
C33C C35E C36E C37E -162.7(14)
C35E C36E C37E C38C -60(2)
C34D C33D C35D C36D -62.6(7)
C31D C33D C35D C36D 171.2(5)
C33A C35A C36A C37A 166.2(5)
C33B C35B C36B C37B -173.9(5)
C33D C35D C36D C37D -165.8(5)
C35A C36A C37A C38A 178.7(7)
C35B C36B C37B C38B 71.4(8)
C35D C36D C37D C38D -177.3(5)
C36A C37A C38A C39A -37.8(16)
C36A C37A C38A C40A 177.0(7)
C36B C37B C38B C40B -173.0(7)
C36B C37B C38B C39B 63.8(7)
C36C C37C C38C C39C -63.8(10)
C36C C37C C38C C40C 166.3(7)
C36C C37C C38C C37E -117(2)
C36E C37E C38C C37C 56.4(16)
C36E C37E C38C C39C -76.8(14)
C36E C37E C38C C40C 168.5(12)
C36D C37D C38D C39D 63.1(7)
C36D C37D C38D C40D -172.1(5)
O41 C42 C43 C44 60.2(12)
O45 C46 C47 C48 179.4(5)
O49 C50 C51 C52 178.3(6)
C61B O60 C61A C62A 85(10)
O60 C61A C62A C63A -46(5)
C61A O60 C61B C62B -126(14)
O60 C61B C62B C63B 71(4)
